data_7135410
loop_
_publ_author_name
'Feng, Ning'
'Cai, Xinyi'
'Ding, Boxin'
'Li, Hongguang'
'Meng, Hong'

_publ_section_title
;
 Red CPL from water insoluble achiral carbon dots assisted by cyclodextrin
 MOF templating.
;
_journal_issue 19
_journal_name_full 'Chemical communications (Cambridge, England)'
_journal_page_first 5527
_journal_page_last 5530
_journal_paper_doi 10.1039/d5cc06490b
_journal_volume 62
_journal_year 2026
_chemical_absolute_configuration ad
_chemical_formula_moiety 'C72 H118 K2 O60, 8[C3H7NO]'
_chemical_formula_sum 'C96 H174 K2 N8 O68'
_chemical_formula_weight 2606.62
_space_group_crystal_system tetragonal
_space_group_IT_number 79
_space_group_name_Hall 'I 4'
_space_group_name_H-M_alt 'I 4'
_atom_sites_solution_hydrogens mixed
_atom_sites_solution_primary dual
_audit_creation_date 2025-11-07
_audit_creation_method
;
Olex2 1.5
(compiled 2025.07.13 svn.rb7424aed for OlexSys, GUI svn.r7314)
;
_audit_update_record
;
2025-11-10 deposited with the CCDC.	2026-02-16 downloaded from the CCDC.
;
_cell_angle_alpha 90
_cell_angle_beta 90
_cell_angle_gamma 90
_cell_formula_units_Z 8
_cell_length_a 31.0665(7)
_cell_length_b 31.0665(7)
_cell_length_c 30.9131(11)
_cell_measurement_reflns_used 9356
_cell_measurement_temperature 173.00
_cell_measurement_theta_max 55.23
_cell_measurement_theta_min 3.49
_cell_volume 29835.1(14)
_computing_molecular_graphics 'Olex2 1.5 (Dolomanov et al., 2009)'
_computing_publication_material 'Olex2 1.5 (Dolomanov et al., 2009)'
_computing_structure_refinement 'SHELXL 2018/3 (Sheldrick, 2015)'
_computing_structure_solution 'SHELXT  (Sheldrick, 2015)'
_diffrn_ambient_temperature 173.00
_diffrn_measured_fraction_theta_full 0.997
_diffrn_measured_fraction_theta_max 0.997
_diffrn_measurement_device_type 'CCD area detector'
_diffrn_measurement_method 'phi and omega scans'
_diffrn_radiation_monochromator graphite
_diffrn_radiation_type CuK\a
_diffrn_radiation_wavelength 1.54178
_diffrn_reflns_av_R_equivalents 0.0000
_diffrn_reflns_av_unetI/netI 0.0230
_diffrn_reflns_Laue_measured_fraction_full 0.997
_diffrn_reflns_Laue_measured_fraction_max 0.997
_diffrn_reflns_limit_h_max 36
_diffrn_reflns_limit_h_min -25
_diffrn_reflns_limit_k_max 36
_diffrn_reflns_limit_k_min -25
_diffrn_reflns_limit_l_max 36
_diffrn_reflns_limit_l_min -36
_diffrn_reflns_number 52555
_diffrn_reflns_point_group_measured_fraction_full 0.995
_diffrn_reflns_point_group_measured_fraction_max 0.995
_diffrn_reflns_theta_full 66.710
_diffrn_reflns_theta_max 66.710
_diffrn_reflns_theta_min 3.488
_exptl_absorpt_coefficient_mu 1.330
_exptl_absorpt_correction_type none
_exptl_crystal_colour 'clear light colourless'
_exptl_crystal_colour_lustre clear
_exptl_crystal_colour_modifier light
_exptl_crystal_colour_primary colourless
_exptl_crystal_density_diffrn 1.161
_exptl_crystal_description block
_exptl_crystal_F_000 11104
_exptl_crystal_size_max 0.13
_exptl_crystal_size_mid 0.12
_exptl_crystal_size_min 0.11
_refine_diff_density_max 0.794
_refine_diff_density_min -0.317
_refine_diff_density_rms 0.064
_refine_ls_abs_structure_details
;
 Flack x determined using 9124 quotients [(I+)-(I-)]/[(I+)+(I-)]
 (Parsons, Flack and Wagner, Acta Cryst. B69 (2013) 249-259).
;
_refine_ls_abs_structure_Flack 0.015(5)
_refine_ls_extinction_method none
_refine_ls_goodness_of_fit_ref 1.253
_refine_ls_hydrogen_treatment constr
_refine_ls_matrix_type full
_refine_ls_number_parameters 699
_refine_ls_number_reflns 26295
_refine_ls_number_restraints 893
_refine_ls_restrained_S_all 11546.321
_refine_ls_R_factor_all 0.0968
_refine_ls_R_factor_gt 0.0861
_refine_ls_shift/su_max 0.000
_refine_ls_shift/su_mean 0.000
_refine_ls_structure_factor_coef Fsqd
_refine_ls_weighting_details 'w=1/[\s^2^(Fo^2^)+(0.2000P)^2^] where P=(Fo^2^+2Fc^2^)/3'
_refine_ls_weighting_scheme calc
_refine_ls_wR_factor_gt 0.2655
_refine_ls_wR_factor_ref 0.2918
_reflns_Friedel_coverage 0.957
_reflns_Friedel_fraction_full 0.993
_reflns_Friedel_fraction_max 0.993
_reflns_number_gt 22185
_reflns_number_total 26295
_reflns_threshold_expression 'I > 2\s(I)'
_cod_data_source_file d5cc06490b2.cif
_cod_data_source_block 1
_cod_depositor_comments 'Adding full bibliography for 7135410--7135411.cif.'
_cod_original_cell_volume 29835.1(17)
_cod_database_code 7135410
_shelx_shelxl_version_number 2018/3
_shelx_space_group_comment
;
The symmetry employed for this shelxl refinement is uniquely defined
by the following loop, which should always be used as a source of
symmetry information in preference to the above space-group names.
They are only intended as comments.
;
_shelx_estimated_absorpt_t_max 0.868
_shelx_estimated_absorpt_t_min 0.846
_olex2_refinement_description
;
1. Twinned data refinement
 Scales: 0.500(3)
 0.500(3)
2. Fixed Uiso
 At 1.2 times of:
  All C(H,H) groups, H116 of C116, H100 of C100, H98 of C98, H105 of C105,
  H102 of C102, H111 of C111, H122 of C122, H134 of C134, H127 of C127, H132 of
  C132, H45 of C45, H69 of C69, H70 of C70, H57 of C57, H43 of C43, H48 of C48,
  H46 of C46, H64 of C64, H56 of C56, H59 of C59, H63 of C63, H54 of C54, H44
  of C44, H55 of C55, H51 of C51, H49 of C49, H52 of C52, H80 of C80, H90 of
  C90, H91 of C91, H74 of C74, H71 of C71, H93 of C93, H79 of C79, H83 of C83,
  H77 of C77, H84 of C84, H76 of C76, H3 of C3, H6 of C6, H9 of C9, H11 of C11,
  H7 of C7, H10 of C10, H15 of C15, H21 of C21, H23 of C23, H28 of C28, H37 of
  C37, H33 of C33, H29 of C29, H27 of C27, H39 of C39, H22 of C22, H25 of C25,
  H30 of C30, H35 of C35, H32 of C32
 At 1.5 times of:
  All O(H) groups, H128 of C60, All O(H,H) groups
3. Restrained distances
 O82-H82
 0.84 with sigma of 0.0001
 O95-C93
 2.5 with sigma of 0.001
 H109-H114
 2.3 with sigma of 0.0001
 O114-H114
 0.8 with sigma of 0.0001
 O61-C60
 1.4 with sigma of 0.001
 O34-H34
 0.87 with sigma of 0.01
 O118-C116
 2.5 with sigma of 0.001
 O61-H61
 0.84 with sigma of 0.0001
 O118-O115
 2.5 with sigma of 0.001
 C117-H11D = C117-H11C = O36-H36 = O34-H34
 0.8 with sigma of 0.0001
 H125-H34
 2.3 with sigma of 0.0001
 H36-H120
 2.3 with sigma of 0.0001
 H119-H81_$2
 2.3 with sigma of 0.001
 H86-H81
 2.6 with sigma of 0.00001
 H108-H65_$4
 2 with sigma of 0.01
 H13-H133_$8
 2.3 with sigma of 0.01
 H65-H108
 2.3 with sigma of 0.01
 H13-H37_$2
 2.3 with sigma of 0.001
 O1-H1
 0.84 with sigma of 0.001
 O65-H65
 0.87 with sigma of 0.01
 H13-H133
 2.3 with sigma of 0.01
 H113-H107_$3
 2.3 with sigma of 0.001
 C16-O1
 1.45 with sigma of 0.00001
 H119_$7-H101
 2.3 with sigma of 0.00001
 O1-C2_$1 = O1-C16
 1.45 with sigma of 0.00001
 H101-H99
 2.3 with sigma of 0.001
 H99-H101
 2.3 with sigma of 0.00001
 O101-C100_$1
 1.45 with sigma of 0.01
 O101-C102_$1
 2.5 with sigma of 0.001
 H100-H101_$4
 2.3 with sigma of 0.001
 O119-C45
 1.45 with sigma of 0.001
 H85-H72
 2.3 with sigma of 0.01
 H99-H89_$1
 2.3 with sigma of 0.01
 O18-H18
 0.83 with sigma of 0.001
 H4-H12
 2 with sigma of 0.001
 H128-H54_$2
 2.3 with sigma of 0.001
 H128-H126
 2.3 with sigma of 0.001
 O128-H128
 0.84 with sigma of 0.0001
 O89-C90
 1.45 with sigma of 0.001
 O115-C45
 2.5 with sigma of 0.001
 C45-C116
 2.5 with sigma of 0.001
 O104-C100
 2.5 with sigma of 0.001
 C105-C102
 2.5 with sigma of 0.001
 C98-C102
 2.5 with sigma of 0.001
 O89-H89
 0.87 with sigma of 0.01
 O115-C117
 2.3 with sigma of 0.001
 C43-O115
 2.5 with sigma of 0.001
 C46-C116
 2.5 with sigma of 0.001
 C44-C46
 2.5 with sigma of 0.001
 O115-C46
 1.45 with sigma of 0.001
 O115-C116
 1.45 with sigma of 0.001
 C45-C43
 2.5 with sigma of 0.001
 H12_$1-H102
 2.3 with sigma of 0.001
 H43-H37
 2.3 with sigma of 0.001
 O99-C97_$1
 2.5 with sigma of 0.0001
 O99-C97
 2.5 with sigma of 0.0001
 O108-H108
 0.8 with sigma of 0.0001
 O125-H125 = O126-H126
 0.8 with sigma of 0.0001
 O1_$1-C16
 1.45 with sigma of 0.0001
 O36-H36
 0.87 with sigma of 0.01
 O50-H50
 0.8 with sigma of 0.0001
 H119-H50
 2.3 with sigma of 0.0001
 C51-H114
 1.923113 with sigma of 0.02
 K66-H114
 3.443536 with sigma of 0.02
 C60-H61
 1.874537 with sigma of 0.02
 K19-H61
 3.571423 with sigma of 0.02
 C33-H34
 1.922942 with sigma of 0.02
 K19-H34
 3.448331 with sigma of 0.02
 C64-H65_$4
 1.885126 with sigma of 0.02
 K66-H65
 3.474749 with sigma of 0.02
 C60-H128_$2
 1.922896 with sigma of 0.02
 K19-H128_$2
 3.464489 with sigma of 0.02
 C90-H89
 1.922935 with sigma of 0.02
 K66-H89
 3.441469 with sigma of 0.02
 C35-H36
 1.922058 with sigma of 0.02
 K19-H36
 3.415878 with sigma of 0.02
 C49-H50
 1.923354 with sigma of 0.02
 K66-H50
 3.657176 with sigma of 0.02
4. Uiso/Uaniso restraints and constraints
O1 \\sim C2 \\sim C3 \\sim O4 \\sim O5 \\sim C6 \\sim C7 \\sim O8 \\sim C9
\\sim C10 \\sim C11 \\sim O12 \\sim O13 \\sim O14 \\sim C15 \\sim C16 \\sim C17
\\sim O18 \\sim O20 \\sim C21 \\sim C22 \\sim C23 \\sim O24 \\sim C25 \\sim O26
\\sim C27 \\sim C28 \\sim C29 \\sim C30 \\sim O31 \\sim C32 \\sim C33 \\sim O34
\\sim C35 \\sim O36 \\sim C37 \\sim O38 \\sim C39 \\sim C40 \\sim O41 \\sim O42
\\sim C43 \\sim C44 \\sim C45 \\sim C46 \\sim O47 \\sim C48 \\sim C49 \\sim O50
\\sim C51 \\sim C52 \\sim O53 \\sim C54 \\sim C55 \\sim C56 \\sim C57 \\sim O58
\\sim C59 \\sim C60 \\sim O62 \\sim C63 \\sim C64 \\sim O65 \\sim O67 \\sim C68
\\sim C69 \\sim C70 \\sim C71 \\sim O72 \\sim O73 \\sim C74 \\sim O75 \\sim C76
\\sim C77 \\sim O78 \\sim C79 \\sim C80 \\sim O81 \\sim O82 \\sim C83 \\sim C84
\\sim O85 \\sim O86 \\sim C87 \\sim O88 \\sim O89 \\sim C90 \\sim C91 \\sim O92
\\sim C93 \\sim C94 \\sim O95 \\sim O96 \\sim C97 \\sim C98 \\sim C100 \\sim
O101 \\sim C102 \\sim O104 \\sim C105 \\sim C106 \\sim O107 \\sim O108 \\sim
O109 \\sim O110 \\sim C111 \\sim C112 \\sim O113 \\sim O114 \\sim O115 \\sim
C116 \\sim O119 \\sim O120 \\sim O121 \\sim C122 \\sim C123 \\sim O124 \\sim
O125 \\sim O126 \\sim C127 \\sim O128 \\sim C129 \\sim O130 \\sim O131 \\sim
C132 \\sim O133 \\sim C134 \\sim O135: within 2A with sigma of 0.001 and sigma
for terminal atoms of 0.002 within 2A
: with sigma of 0.0001 and sigma for terminal atoms of 0.0002
Uanis(O118) = Uanis(O119) = Uanis(O120)
Uanis(O86) = Uanis(O113) = Uanis(O118)
Uanis(O119) = Uanis(O120)
Uanis(O86) = Uanis(O85) = Uanis(O107)
Uanis(O99) = Uanis(O101)
Uanis(C117) = Uanis(C116)
Uanis(O104) = Uanis(O121) = Uanis(O38) = Uanis(O75) = Uanis(O92) = Uanis(O58) =
Uanis(O110)
Uanis(O115) = Uanis(O110)
Uanis(C102) = Uanis(C100) = Uanis(C98) = Uanis(C97)
5. Others
 Fixed X: O1(0.018291) C2(0.038527) C3(0.007792) O4(0.030087) O5(0.058434)
 C6(0.102983) C7(0.111279) O8(0.157237) C9(0.180328) C10(0.179666)
 C11(0.130708) O12(0.121992) O13(0.199352) O14(0.162724) C15(0.194633)
 C16(0.18329) C17(0.21548) O18(0.256124) K19(0.312063) O20(0.305156)
 C21(0.336604) C22(0.314083) C23(0.347109) O24(0.357213) C25(0.371549)
 O26(0.411969) C27(0.446383) C28(0.468966) C29(0.50512) C30(0.536345)
 O31(0.558528) C32(0.604666) C33(0.625319) O34(0.618672) H34(0.640669)
 C35(0.674263) O36(0.699722) H36(0.717801) C37(0.684546) O38(0.663404)
 C39(0.617949) C40(0.597218) O41(0.611672) O42(0.675076) C43(0.702426)
 C44(0.703046) C45(0.738893) C46(0.728096) O47(0.684649) C48(0.683084)
 C49(0.664134) O50(0.691401) H50(0.708034) C51(0.659818) C52(0.628407)
 O53(0.587543) C54(0.552357) C55(0.529863) C56(0.493353) C57(0.463234)
 O58(0.486046) C59(0.518954) C60(0.542706) H128(0.383046) O61(0.56309)
 H61(0.560041) H114(0.655018) O62(0.439713) C63(0.393632) C64(0.370969)
 O65(0.380198) H65(0.402843) K66(0.311378) O67(0.256721) C68(0.043509)
 C69(0.019876) C70(0.052505) C71(0.031395) O72(0.061577) O73(0.085938)
 C74(0.127656) O75(0.143935) C76(0.147793) C77(0.178864) O78(0.173028)
 C79(0.212873) C80(0.20414) O81(0.196327) O82(0.225507) C83(0.159163)
 C84(0.158319) O85(0.140005) O86(0.18889) C87(0.167591) O88(0.211766)
 O89(0.304029) H89(0.326251) C90(0.322317) C91(0.310779) O92(0.337146)
 C93(0.383533) C94(0.399283) O95(0.38277) O96(0.33037) C97(0.297804)
 C98(0.312893) O99(0.279325) H18(0.261295) C100(0.289121) O101(0.257726)
 C102(0.280663) O104(0.263999) C105(0.291118) C106(0.252584) O107(0.268529)
 O108(0.466743) O109(0.562745) O110(0.647408) C111(0.653378) C112(0.672274)
 O113(0.714396) O114(0.63902) O115(0.72646) C116(0.733582) C117(0.721481)
 O118(0.731765) O119(0.731544) O120(0.693997) O121(0.512379) C122(0.479417)
 C123(0.464844) O124(0.445333) O125(0.525617) O126(0.438997) C127(0.33833)
 O128(0.35673) C129(0.328139) O130(0.293406) O131(0.319404) C132(0.177297)
 O133(0.17946) C134(0.095974) O135(0.107908)
 Fixed Y: O1(1.228111) C2(1.213425) C3(1.207129) O4(1.180813) O5(1.172282)
 C6(1.175529) C7(1.144847) O8(1.145172) C9(1.127378) C10(1.15767) C11(1.150557)
 O12(1.184991) O13(1.138502) O14(1.085526) C15(1.05442) C16(1.031168)
 C17(1.039083) O18(1.061213) K19(0.995667) O20(0.933743) C21(0.899963)
 C22(0.861588) C23(0.824925) O24(0.81531) C25(0.85253) O26(0.863117)
 C27(0.869673) C28(0.911933) C29(0.918262) C30(0.879766) O31(0.879663)
 C32(0.873405) C33(0.915862) O34(0.949344) H34(0.962564) C35(0.908261)
 O36(0.944649) H36(0.938066) C37(0.864682) O38(0.824389) C39(0.83532)
 C40(0.794641) O41(0.781369) O42(0.877233) C43(0.879965) C44(0.920299)
 C45(0.914824) C46(0.875546) O47(0.878654) C48(0.865079) C49(0.902548)
 O50(0.940392) H50(0.961144) C51(0.887589) C52(0.849316) O53(0.861506)
 C54(0.870253) C55(0.913269) C56(0.919422) C57(0.880151) O58(0.839746)
 C59(0.834085) C60(0.791503) H128(0.926085) O61(0.788173) H61(0.762072)
 H114(0.941934) O62(0.879457) C63(0.873569) C64(0.914392) O65(0.947392)
 H65(0.939666) K66(1.003448) O67(0.940907) C68(1.214106) C69(1.196054)
 C70(1.193028) C71(1.174829) O72(1.171915) O73(1.161984) C74(1.182049)
 O75(1.159159) C76(1.113596) C77(1.103696) O78(1.057584) C79(1.036242)
 C80(1.008533) O81(1.034225) O82(1.014132) C83(1.125613) C84(1.173903)
 O85(1.201006) O86(1.126854) C87(1.093491) O88(1.105806) O89(0.943925)
 H89(0.946666) C90(0.905002) C91(0.867807) O92(0.832932) C93(0.837866)
 C94(0.794147) O95(0.783983) O96(0.877288) C97(0.881927) C98(0.923561)
 O99(0.944644) H18(1.07268) C100(0.933425) O101(0.96664) C102(0.890772)
 O104(0.857162) C105(0.84048) C106(0.812158) O107(0.78618) O108(0.957397)
 O109(0.946383) O110(0.814701) C111(0.82548) C112(0.784389) O113(0.782043)
 O114(0.923029) O115(0.837461) C116(0.846128) C117(0.802052) O118(0.766147)
 O119(0.946383) O120(0.955764) O121(0.840299) C122(0.833241) C123(0.786222)
 O124(0.783731) O125(0.958006) O126(0.947145) C127(0.889167) O128(0.920929)
 C129(0.783587) O130(0.755542) O131(0.873502) C132(1.027207) O133(1.055889)
 C134(1.169029) O135(1.212961)
 Fixed Z: O1(0.266603) C2(0.300968) C3(0.33952) O4(0.371128) O5(0.291443)
 C6(0.277822) C7(0.239499) O8(0.231421) C9(0.268065) C10(0.307487)
 C11(0.310629) O12(0.341028) O13(0.345407) O14(0.278969) C15(0.29292)
 C16(0.250422) C17(0.213398) O18(0.219522) K19(0.258447) O20(0.32515)
 C21(0.331608) C22(0.353456) C23(0.348676) O24(0.303915) C25(0.27946)
 O26(0.300467) C27(0.269588) C28(0.282452) C29(0.249063) C30(0.249825)
 O31(0.291103) C32(0.287802) C33(0.303022) O34(0.271029) H34(0.279557)
 C35(0.304964) O36(0.319125) H36(0.338194) C37(0.326385) O38(0.316051)
 C39(0.316745) C40(0.297304) O41(0.254745) O42(0.370564) C43(0.408401)
 C44(0.437366) C45(0.471352) C46(0.499763) O47(0.516644) C48(0.561504)
 C49(0.587843) O50(0.585303) H50(0.580462) C51(0.63511) C52(0.634354)
 O53(0.615118) C54(0.644648) C55(0.634542) C56(0.667665) C57(0.667119)
 O58(0.671702) C59(0.638824) C60(0.647787) H128(0.250525) O61(0.688087)
 H61(0.694489) H114(0.646446) O62(0.626547) C63(0.629664) C64(0.613132)
 O65(0.645024) H65(0.661396) K66(0.663409) O67(0.69453) C68(0.705341)
 C69(0.665429) C70(0.627975) C71(0.58672) O72(0.551003) O73(0.637295)
 C74(0.642809) O75(0.680271) C76(0.670865) C77(0.633348) O78(0.629074)
 C79(0.617373) C80(0.577003) O81(0.538642) O82(0.652747) C83(0.593291)
 C84(0.604524) O85(0.571064) O86(0.557158) C87(0.711864) O88(0.720156)
 O89(0.594131) H89(0.575301) C90(0.612372) C91(0.581546) O92(0.597981)
 C93(0.596622) C94(0.613997) O95(0.656651) O96(0.540051) C97(0.506781)
 C98(0.484385) O99(0.509068) H18(0.195827) C100(0.441841) O101(0.431988)
 C102(0.418097) O104(0.445992) C105(0.480289) C106(0.493402) O107(0.528955)
 O108(0.662253) O109(0.634562) O110(0.609401) C111(0.56416) C112(0.543685)
 O113(0.563622) O114(0.657372) O115(0.47254) C116(0.427127) C117(0.407432)
 O118(0.435557) O119(0.505072) O120(0.408277) O121(0.243108) C122(0.275681)
 C123(0.270081) O124(0.227543) O125(0.262504) O126(0.275702) C127(0.28301)
 O128(0.254045) C129(0.368512) O130(0.354815) O131(0.398493) C132(0.330729)
 O133(0.367671) C134(0.198936) O135(0.188581)
6.a Idealised tetrahedral OH refined as rotating group:
 O126(H126)
;
_smtbx_masks_void_probe_radius 1.2
_smtbx_masks_void_truncation_radius 1.2
_olex2_submission_special_instructions 'No special instructions were received'

loop_
_space_group_symop_operation_xyz
'x, y, z'
'-x, -y, z'
'-y, x, z'
'y, -x, z'
'x+1/2, y+1/2, z+1/2'
'-x+1/2, -y+1/2, z+1/2'
'-y+1/2, x+1/2, z+1/2'
'y+1/2, -x+1/2, z+1/2'

loop_
_atom_site_label
_atom_site_type_symbol
_atom_site_fract_x
_atom_site_fract_y
_atom_site_fract_z
_atom_site_U_iso_or_equiv
_atom_site_adp_type
_atom_site_occupancy
_atom_site_site_symmetry_order
_atom_site_calc_flag
_atom_site_refinement_flags_posn
_atom_site_refinement_flags_adp
_atom_site_refinement_flags_occupancy
_atom_site_disorder_assembly
_atom_site_disorder_group
O1 O 0.018291 1.228111 0.266603 0.1005(12) Uani 1 1 d D U . . .
H1 H 0.028527 1.205692 0.248971 0.151 Uiso 1 1 d DR U . . .
C2 C 0.038527 1.213425 0.300968 0.1017(11) Uani 1 1 d . U . . .
C3 C 0.007792 1.207129 0.339520 0.1033(12) Uani 1 1 d . U . . .
H3 H -0.002520 1.235031 0.351878 0.124 Uiso 1 1 calc R U . . .
O4 O 0.030087 1.180813 0.371128 0.1079(16) Uani 1 1 d . U . . .
H4 H 0.054844 1.171494 0.376803 0.162 Uiso 1 1 d DR U . . .
O5 O 0.058434 1.172283 0.291443 0.1018(10) Uani 1 1 d . U . . .
C6 C 0.102983 1.175529 0.277822 0.1030(9) Uani 1 1 d . U . . .
H6 H 0.112894 1.205720 0.272652 0.124 Uiso 1 1 calc R U . . .
C7 C 0.111279 1.144848 0.239499 0.1031(10) Uani 1 1 d . U . . .
H7 H 0.098589 1.115478 0.243054 0.124 Uiso 1 1 calc R U . . .
O8 O 0.157237 1.145172 0.231421 0.1028(10) Uani 1 1 d . U . . .
C9 C 0.180328 1.127378 0.268065 0.1025(9) Uani 1 1 d . U . . .
H9 H 0.211016 1.123232 0.259236 0.123 Uiso 1 1 calc R U . . .
C10 C 0.179666 1.157669 0.307487 0.1038(10) Uani 1 1 d . U . . .
H10 H 0.188630 1.187980 0.301369 0.125 Uiso 1 1 calc R U . . .
C11 C 0.130708 1.150557 0.310629 0.1045(10) Uani 1 1 d . U . . .
H11 H 0.120707 1.121063 0.318808 0.125 Uiso 1 1 calc R U . . .
O12 O 0.121992 1.184990 0.341028 0.1092(15) Uani 1 1 d . U . . .
H12 H 0.102344 1.202843 0.346562 0.164 Uiso 1 1 d DR U . . .
O13 O 0.199352 1.138502 0.345407 0.1070(15) Uani 1 1 d . U . . .
H13 H 0.180890 1.151791 0.360098 0.160 Uiso 1 1 d DR U . . .
O14 O 0.162724 1.085526 0.278969 0.1013(10) Uani 1 1 d . U . . .
C15 C 0.194633 1.054420 0.292920 0.1022(10) Uani 1 1 d . U . . .
H15 H 0.224849 1.065155 0.295735 0.123 Uiso 1 1 calc R U . . .
C16 C 0.183290 1.031168 0.250422 0.1026(11) Uani 1 1 d D U . . .
C17 C 0.215480 1.039082 0.213398 0.1019(12) Uani 1 1 d . U . . .
H17A H 0.222431 1.010517 0.201038 0.122 Uiso 1 1 calc R U . . .
H17B H 0.199699 1.055093 0.190700 0.122 Uiso 1 1 calc R U . . .
O18 O 0.256124 1.061214 0.219522 0.1017(13) Uani 1 1 d D U . . .
K19 K 0.312063 0.995667 0.258447 0.0696(4) Uani 1 1 d D . . . .
O20 O 0.305156 0.933743 0.325150 0.0858(10) Uani 1 1 d . U . . .
H20 H 0.292320 0.926292 0.347857 0.129 Uiso 1 1 d R U . . .
C21 C 0.336604 0.899963 0.331608 0.0847(8) Uani 1 1 d . U . . .
H21 H 0.364458 0.909152 0.344935 0.102 Uiso 1 1 calc R U . . .
C22 C 0.314083 0.861588 0.353456 0.0858(7) Uani 1 1 d . U . . .
H22 H 0.284057 0.855203 0.343722 0.103 Uiso 1 1 calc R U . . .
C23 C 0.347109 0.824925 0.348676 0.0860(8) Uani 1 1 d . U . . .
H23 H 0.374129 0.832797 0.364376 0.103 Uiso 1 1 calc R U . . .
O24 O 0.357213 0.815310 0.303915 0.0834(8) Uani 1 1 d . U . . .
C25 C 0.371549 0.852530 0.279460 0.0815(7) Uani 1 1 d . U . . .
H25 H 0.376479 0.844671 0.248484 0.098 Uiso 1 1 calc R U . . .
O26 O 0.411969 0.863117 0.300467 0.0780(7) Uani 1 1 d . U . . .
C27 C 0.446383 0.869673 0.269588 0.0779(7) Uani 1 1 d . U . . .
H27 H 0.435308 0.870781 0.239234 0.093 Uiso 1 1 calc R U . . .
C28 C 0.468966 0.911933 0.282452 0.0783(8) Uani 1 1 d . U . . .
H28 H 0.480175 0.911084 0.312764 0.094 Uiso 1 1 calc R U . . .
C29 C 0.505120 0.918262 0.249063 0.0808(8) Uani 1 1 d . U . . .
H29 H 0.492564 0.921696 0.219477 0.097 Uiso 1 1 calc R U . . .
C30 C 0.536345 0.879766 0.249825 0.0826(6) Uani 1 1 d . U . . .
H30 H 0.557909 0.883175 0.226053 0.099 Uiso 1 1 calc R U . . .
O31 O 0.558528 0.879663 0.291103 0.0824(7) Uani 1 1 d . U . . .
C32 C 0.604666 0.873405 0.287802 0.0834(7) Uani 1 1 d . U . . .
H32 H 0.612829 0.867472 0.257084 0.100 Uiso 1 1 calc R U . . .
C33 C 0.625319 0.915862 0.303022 0.0835(8) Uani 1 1 d D U . . .
H33 H 0.613827 0.924739 0.331892 0.100 Uiso 1 1 calc R U . . .
O34 O 0.618672 0.949344 0.271029 0.0830(10) Uani 1 1 d D U . . .
H34 H 0.640669 0.962564 0.279557 0.124 Uiso 1 1 d D U . . .
C35 C 0.674263 0.908261 0.304964 0.0847(7) Uani 1 1 d D U . . .
H35 H 0.682791 0.904158 0.274045 0.102 Uiso 1 1 calc R U . . .
O36 O 0.699722 0.944649 0.319125 0.0847(10) Uani 1 1 d D U . . .
H36 H 0.717801 0.938066 0.338194 0.127 Uiso 1 1 d D U . . .
C37 C 0.684546 0.864682 0.326385 0.0856(6) Uani 1 1 d . U . . .
H37 H 0.716305 0.859935 0.324159 0.103 Uiso 1 1 calc DR U . . .
O38 O 0.663404 0.824389 0.316051 0.0848(3) Uani 1 1 d . U . . .
C39 C 0.617949 0.835320 0.316745 0.0847(7) Uani 1 1 d . U . . .
H39 H 0.607856 0.839907 0.347114 0.102 Uiso 1 1 calc R U . . .
C40 C 0.597218 0.794641 0.297304 0.0866(9) Uani 1 1 d . U . . .
H40A H 0.602287 0.770478 0.317554 0.104 Uiso 1 1 calc R U . . .
H40B H 0.565729 0.799345 0.295923 0.104 Uiso 1 1 calc R U . . .
O41 O 0.611672 0.781369 0.254745 0.0923(14) Uani 1 1 d . U . . .
H41 H 0.636245 0.784066 0.265753 0.138 Uiso 1 1 d R U . . .
O42 O 0.675076 0.877233 0.370564 0.0866(7) Uani 1 1 d . U . . .
C43 C 0.702426 0.879965 0.408401 0.0887(7) Uani 1 1 d D U . . .
H43 H 0.726184 0.892210 0.390374 0.106 Uiso 1 1 calc DR U . . .
C44 C 0.703046 0.920299 0.437366 0.0902(8) Uani 1 1 d D U . . .
H44 H 0.675998 0.917607 0.454694 0.108 Uiso 1 1 calc R U . . .
C45 C 0.738893 0.914824 0.471352 0.0894(7) Uani 1 1 d D U . . .
H45 H 0.768744 0.914823 0.459248 0.107 Uiso 1 1 calc R U . . .
C46 C 0.728096 0.875546 0.499763 0.0867(6) Uani 1 1 d D U . . .
H46 H 0.749542 0.872037 0.523627 0.104 Uiso 1 1 calc R U . . .
O47 O 0.684649 0.878654 0.516644 0.0855(7) Uani 1 1 d . U . . .
C48 C 0.683084 0.865079 0.561504 0.0848(7) Uani 1 1 d . U . . .
H48 H 0.712589 0.857740 0.572128 0.102 Uiso 1 1 calc R U . . .
C49 C 0.664134 0.902548 0.587843 0.0831(7) Uani 1 1 d D U . . .
H49 H 0.634951 0.909777 0.576287 0.100 Uiso 1 1 calc R U . . .
O50 O 0.691401 0.940392 0.585303 0.0827(9) Uani 1 1 d D U . . .
H50 H 0.708034 0.961144 0.580462 0.124 Uiso 1 1 d D U . . .
C51 C 0.659818 0.887589 0.635110 0.0825(7) Uani 1 1 d D U . . .
H51 H 0.688206 0.879907 0.648261 0.099 Uiso 1 1 calc R U . . .
C52 C 0.628407 0.849316 0.634354 0.0827(6) Uani 1 1 d . U . . .
H52 H 0.623365 0.839181 0.664636 0.099 Uiso 1 1 calc R U . . .
O53 O 0.587543 0.861506 0.615118 0.0806(7) Uani 1 1 d . U . . .
C54 C 0.552357 0.870253 0.644648 0.0815(7) Uani 1 1 d . U . . .
H54 H 0.563189 0.870392 0.675109 0.098 Uiso 1 1 calc R U . . .
C55 C 0.529863 0.913269 0.634542 0.0829(8) Uani 1 1 d . U . . .
H55 H 0.516988 0.911537 0.604945 0.100 Uiso 1 1 calc R U . . .
C56 C 0.493353 0.919422 0.667665 0.0839(8) Uani 1 1 d . U . . .
H56 H 0.506772 0.920998 0.697026 0.101 Uiso 1 1 calc R U . . .
C57 C 0.463234 0.880151 0.667119 0.0834(6) Uani 1 1 d . U . . .
H57 H 0.442180 0.882929 0.691429 0.100 Uiso 1 1 calc R U . . .
O58 O 0.486046 0.839746 0.671702 0.0848(3) Uani 1 1 d . U . . .
C59 C 0.518954 0.834085 0.638824 0.0821(7) Uani 1 1 d . U . . .
H59 H 0.506270 0.834465 0.609096 0.099 Uiso 1 1 calc R U . . .
C60 C 0.542706 0.791503 0.647787 0.0820(10) Uani 1 1 d D U . . .
H60A H 0.521732 0.767646 0.645222 0.098 Uiso 1 1 calc R U . . .
H60B H 0.564651 0.787359 0.624942 0.098 Uiso 1 1 calc R U . . .
H128 H 0.383046 0.926085 0.250525 0.123 Uiso 1 1 d D U . . .
O61 O 0.563090 0.788173 0.688087 0.0848(18) Uani 1 1 d D . . . .
H61 H 0.560041 0.762072 0.694489 0.127 Uiso 1 1 d D U . . .
H114 H 0.655018 0.941934 0.646446 0.127 Uiso 1 1 d D U . . .
O62 O 0.439713 0.879457 0.626547 0.0830(7) Uani 1 1 d . U . . .
C63 C 0.393632 0.873569 0.629664 0.0843(7) Uani 1 1 d . U . . .
H63 H 0.384350 0.865660 0.659602 0.101 Uiso 1 1 calc R U . . .
C64 C 0.370969 0.914392 0.613132 0.0844(7) Uani 1 1 d D U . . .
H64 H 0.396776 0.918772 0.594284 0.101 Uiso 1 1 d R U . . .
O65 O 0.380198 0.947392 0.645024 0.0847(10) Uani 1 1 d D U . . .
H65 H 0.402843 0.939666 0.661396 0.127 Uiso 1 1 d D U . . .
K66 K 0.311378 1.003448 0.663409 0.0687(4) Uani 1 1 d D . . . .
O67 O 0.256721 0.940907 0.694530 0.0655(13) Uani 1 1 d . . . . .
H67 H 0.263856 0.923249 0.713824 0.098 Uiso 1 1 d R U . . .
C68 C 0.043509 1.214106 0.705341 0.0759(12) Uani 1 1 d . U . . .
H68A H 0.023605 1.215657 0.730304 0.091 Uiso 1 1 calc R U . . .
H68B H 0.067908 1.195149 0.713179 0.091 Uiso 1 1 calc R U . . .
C69 C 0.019876 1.196053 0.665429 0.0771(10) Uani 1 1 d . U . . .
H69 H 0.007642 1.167003 0.671987 0.093 Uiso 1 1 calc R U . . .
C70 C 0.052505 1.193027 0.627975 0.0804(9) Uani 1 1 d . U . . .
H70 H 0.065408 1.221915 0.622015 0.097 Uiso 1 1 calc R U . . .
C71 C 0.031395 1.174828 0.586720 0.0820(10) Uani 1 1 d . U . . .
H71 H 0.020709 1.145174 0.593280 0.098 Uiso 1 1 calc R U . . .
O72 O 0.061577 1.171915 0.551003 0.0881(13) Uani 1 1 d . U . . .
H72 H 0.087964 1.177313 0.552215 0.132 Uiso 1 1 d DR U . . .
O73 O 0.085938 1.161983 0.637295 0.0824(8) Uani 1 1 d . U . . .
C74 C 0.127656 1.182049 0.642809 0.0847(6) Uani 1 1 d . U . . .
H74 H 0.124720 1.213528 0.648885 0.102 Uiso 1 1 calc R U . . .
O75 O 0.143935 1.159159 0.680271 0.0848(3) Uani 1 1 d . U . . .
C76 C 0.147793 1.113596 0.670865 0.0851(7) Uani 1 1 d . U . . .
H76 H 0.118816 1.100857 0.664986 0.102 Uiso 1 1 calc R U . . .
C77 C 0.178864 1.103695 0.633348 0.0845(7) Uani 1 1 d . U . . .
H77 H 0.209298 1.112402 0.639217 0.101 Uiso 1 1 calc R U . . .
O78 O 0.173028 1.057583 0.629074 0.0825(8) Uani 1 1 d . U . . .
C79 C 0.212873 1.036242 0.617373 0.0820(9) Uani 1 1 d . U . . .
H79 H 0.235082 1.058438 0.610254 0.098 Uiso 1 1 calc R U . . .
C80 C 0.204140 1.008533 0.577003 0.0851(10) Uani 1 1 d . U . . .
H80 H 0.232818 0.995196 0.570991 0.102 Uiso 1 1 calc R U . . .
O81 O 0.196327 1.034225 0.538642 0.0942(14) Uani 1 1 d . U . . .
H81 H 0.218181 1.033605 0.522653 0.141 Uiso 1 1 d DR U . . .
O82 O 0.225507 1.014132 0.652747 0.0786(10) Uani 1 1 d D U . . .
H82 H 0.227712 1.035854 0.670371 0.118 Uiso 1 1 d DR U . . .
C83 C 0.159163 1.125614 0.593291 0.0866(8) Uani 1 1 d . U . . .
H83 H 0.130226 1.113926 0.585370 0.104 Uiso 1 1 calc R U . . .
C84 C 0.158319 1.173904 0.604524 0.0870(7) Uani 1 1 d . U . . .
H84 H 0.187974 1.184026 0.611929 0.104 Uiso 1 1 calc R U . . .
O85 O 0.140005 1.201006 0.571064 0.0954(6) Uani 1 1 d . U . . .
H85 H 0.150976 1.188044 0.549918 0.143 Uiso 1 1 d DR U . . .
O86 O 0.188890 1.126854 0.557158 0.0954(6) Uani 1 1 d . U . . .
H86 H 0.179573 1.104316 0.545428 0.143 Uiso 1 1 d DR U . . .
C87 C 0.167591 1.093491 0.711864 0.0864(9) Uani 1 1 d . U . . .
H87A H 0.149842 1.101871 0.737094 0.104 Uiso 1 1 calc R U . . .
H87B H 0.166199 1.061760 0.709251 0.104 Uiso 1 1 calc R U . . .
O88 O 0.211766 1.105806 0.720156 0.0905(13) Uani 1 1 d . U . . .
H88 H 0.234171 1.091389 0.724785 0.136 Uiso 1 1 d R U . . .
O89 O 0.304029 0.943925 0.594131 0.0839(9) Uani 1 1 d D U . . .
H89 H 0.326251 0.946666 0.575301 0.126 Uiso 1 1 d D U . . .
C90 C 0.322317 0.905002 0.612372 0.0842(7) Uani 1 1 d D U . . .
H90 H 0.311042 0.899566 0.642175 0.101 Uiso 1 1 calc R U . . .
C91 C 0.310779 0.867807 0.581546 0.0845(6) Uani 1 1 d . U . . .
H91 H 0.279331 0.861096 0.580070 0.101 Uiso 1 1 calc R U . . .
O92 O 0.337146 0.832932 0.597981 0.0848(3) Uani 1 1 d . U . . .
C93 C 0.383533 0.837866 0.596622 0.0860(7) Uani 1 1 d D U . . .
H93 H 0.394615 0.844445 0.566979 0.103 Uiso 1 1 calc R U . . .
C94 C 0.399283 0.794147 0.613997 0.0888(9) Uani 1 1 d . U . . .
H94A H 0.390416 0.771225 0.593611 0.107 Uiso 1 1 calc R U . . .
H94B H 0.431131 0.794349 0.615097 0.107 Uiso 1 1 calc R U . . .
O95 O 0.382770 0.783983 0.656651 0.0964(14) Uani 1 1 d D U . . .
H95 H 0.357828 0.793783 0.653042 0.145 Uiso 1 1 d R U . . .
O96 O 0.330370 0.877288 0.540051 0.0850(7) Uani 1 1 d . U . . .
C97 C 0.297804 0.881927 0.506781 0.0880(4) Uani 1 1 d D U . . .
C98 C 0.312893 0.923561 0.484385 0.0880(4) Uani 1 1 d D U . . .
H98 H 0.343411 0.933164 0.487947 0.106 Uiso 1 1 calc R U . . .
O99 O 0.279325 0.944644 0.509068 0.1050(12) Uani 1 1 d D . . . .
H99 H 0.272273 0.942254 0.535185 0.157 Uiso 1 1 d DR U . . .
H18 H 0.261295 1.072680 0.195827 0.157 Uiso 1 1 d D U . . .
C100 C 0.289121 0.933425 0.441841 0.0880(4) Uani 1 1 d D U . . .
H100 H 0.313865 0.944282 0.424262 0.106 Uiso 1 1 calc DR U . . .
O101 O 0.257726 0.966640 0.431988 0.1050(12) Uani 1 1 d D U . . .
H101 H 0.252235 0.970182 0.458355 0.157 Uiso 1 1 d DR U . . .
C102 C 0.280663 0.890772 0.418097 0.0880(4) Uani 1 1 d D U . . .
H102 H 0.259156 0.896219 0.394658 0.106 Uiso 1 1 calc DR U . . .
O104 O 0.263999 0.857162 0.445992 0.0848(3) Uani 1 1 d D U . . .
C105 C 0.291118 0.840480 0.480289 0.0877(6) Uani 1 1 d D U . . .
H105 H 0.317769 0.824966 0.471015 0.105 Uiso 1 1 calc R U . . .
C106 C 0.252584 0.812158 0.493402 0.0907(9) Uani 1 1 d . U . . .
H10A H 0.241365 0.839407 0.505592 0.109 Uiso 1 1 d R U . . .
H10B H 0.233637 0.802937 0.469376 0.109 Uiso 1 1 d R U . . .
O107 O 0.268529 0.786180 0.528955 0.0954(6) Uani 1 1 d . U . . .
H107 H 0.284781 0.794465 0.549012 0.143 Uiso 1 1 d R U . . .
O108 O 0.466743 0.957397 0.662253 0.0900(13) Uani 1 1 d D U . . .
H108 H 0.460955 0.983612 0.666065 0.135 Uiso 1 1 d DR U . . .
O109 O 0.562745 0.946383 0.634562 0.0870(13) Uani 1 1 d . U . . .
H109 H 0.579244 0.949669 0.655835 0.131 Uiso 1 1 d DR U . . .
O110 O 0.647408 0.814701 0.609401 0.0848(3) Uani 1 1 d . U . . .
C111 C 0.653378 0.825480 0.564160 0.0858(7) Uani 1 1 d . U . . .
H111 H 0.624937 0.832254 0.550627 0.103 Uiso 1 1 calc R U . . .
C112 C 0.672274 0.784389 0.543685 0.0882(9) Uani 1 1 d . U . . .
H11A H 0.654676 0.758785 0.550815 0.106 Uiso 1 1 calc R U . . .
H11B H 0.674513 0.787127 0.511858 0.106 Uiso 1 1 calc R U . . .
O113 O 0.714396 0.782043 0.563622 0.0954(6) Uani 1 1 d . U . . .
H113 H 0.728270 0.761394 0.552910 0.143 Uiso 1 1 d DR U . . .
O114 O 0.639020 0.923029 0.657372 0.0813(9) Uani 1 1 d D U . . .
O115 O 0.726460 0.837461 0.472540 0.0848(3) Uani 1 1 d D U . . .
C116 C 0.733582 0.846128 0.427127 0.0887(7) Uani 1 1 d D U . . .
H116 H 0.764293 0.853728 0.421165 0.106 Uiso 1 1 calc R U . . .
C117 C 0.721481 0.802052 0.407432 0.0887(7) Uani 1 1 d D . . . .
H11C H 0.690230 0.801712 0.401177 0.106 Uiso 1 1 calc DR U . . .
H11D H 0.736939 0.798406 0.379667 0.106 Uiso 1 1 calc DR U . . .
O118 O 0.731765 0.766147 0.435557 0.0954(6) Uani 1 1 d D . . . .
H118 H 0.729395 0.770381 0.462287 0.143 Uiso 1 1 d R U . . .
O119 O 0.731544 0.946383 0.505072 0.0954(6) Uani 1 1 d D U . . .
H119 H 0.707359 0.944918 0.517121 0.143 Uiso 1 1 d DR U . . .
O120 O 0.693997 0.955764 0.408277 0.0954(6) Uani 1 1 d . U . . .
H120 H 0.678281 0.966006 0.388709 0.143 Uiso 1 1 d DR U . . .
O121 O 0.512379 0.840299 0.243108 0.0848(3) Uani 1 1 d . U . . .
C122 C 0.479417 0.833241 0.275681 0.0789(6) Uani 1 1 d . U . . .
H122 H 0.492857 0.836384 0.304904 0.095 Uiso 1 1 calc R U . . .
C123 C 0.464844 0.786222 0.270081 0.0768(8) Uani 1 1 d . U . . .
H12A H 0.489779 0.766479 0.272084 0.092 Uiso 1 1 calc R U . . .
H12B H 0.443731 0.778318 0.292716 0.092 Uiso 1 1 calc R U . . .
O124 O 0.445333 0.783731 0.227543 0.0761(10) Uani 1 1 d . U . . .
H124 H 0.432551 0.806177 0.219497 0.114 Uiso 1 1 d R U . . .
O125 O 0.525617 0.958006 0.262504 0.0831(12) Uani 1 1 d D U . . .
H125 H 0.543323 0.967446 0.244290 0.125 Uiso 1 1 d DR U . . .
O126 O 0.438997 0.947145 0.275702 0.0741(12) Uani 1 1 d D U . . .
H126 H 0.447446 0.962346 0.254895 0.111 Uiso 1 1 calc DR U . . .
C127 C 0.338330 0.889167 0.283010 0.0834(8) Uani 1 1 d . U . . .
H127 H 0.309506 0.879498 0.272384 0.100 Uiso 1 1 calc R U . . .
O128 O 0.356730 0.920929 0.254045 0.0835(10) Uani 1 1 d D U . . .
C129 C 0.328139 0.783587 0.368512 0.0892(10) Uani 1 1 d . U . . .
H12C H 0.353196 0.764130 0.371549 0.107 Uiso 1 1 calc R U . . .
H12D H 0.320226 0.791998 0.398360 0.107 Uiso 1 1 calc R U . . .
O130 O 0.293406 0.755542 0.354815 0.0992(14) Uani 1 1 d . U . . .
H130 H 0.301866 0.758738 0.329208 0.149 Uiso 1 1 d R U . . .
O131 O 0.319404 0.873502 0.398493 0.0872(7) Uani 1 1 d . U . . .
C132 C 0.177297 1.027206 0.330729 0.1029(12) Uani 1 1 d . U . . .
H132 H 0.147386 1.016619 0.325281 0.123 Uiso 1 1 calc R U . . .
O133 O 0.179460 1.055889 0.367671 0.1083(16) Uani 1 1 d . U . . .
H133 H 0.196131 1.075818 0.375186 0.162 Uiso 1 1 d DR U . . .
C134 C 0.095974 1.169029 0.198936 0.1044(12) Uani 1 1 d . U . . .
H134 H 0.077535 1.154262 0.179423 0.125 Uiso 1 1 calc R U . . .
O135 O 0.107908 1.212961 0.188581 0.1085(16) Uani 1 1 d . U . . .
H135 H 0.133054 1.204386 0.183532 0.163 Uiso 1 1 d R U . . .

loop_
_atom_site_aniso_label
_atom_site_aniso_U_11
_atom_site_aniso_U_22
_atom_site_aniso_U_33
_atom_site_aniso_U_23
_atom_site_aniso_U_13
_atom_site_aniso_U_12
O1 0.065(2) 0.083(2) 0.153(3) 0.002(2) 0.007(2) 0.0227(19)
C2 0.0662(18) 0.084(2) 0.155(3) 0.002(2) 0.0058(19) 0.0229(16)
C3 0.069(2) 0.086(2) 0.155(3) 0.001(2) 0.005(2) 0.0231(19)
O4 0.079(3) 0.088(3) 0.157(4) 0.001(3) 0.005(3) 0.025(3)
O5 0.0659(17) 0.0828(18) 0.157(2) 0.0013(18) 0.0062(17) 0.0209(15)
C6 0.0674(15) 0.0838(17) 0.158(2) 0.0004(17) 0.0079(16) 0.0186(14)
C7 0.0679(16) 0.0845(17) 0.157(2) 0.0000(17) 0.0097(17) 0.0184(14)
O8 0.0689(16) 0.0829(17) 0.157(2) -0.0008(17) 0.0108(17) 0.0161(15)
C9 0.0705(16) 0.0808(16) 0.156(2) -0.0031(17) 0.0097(16) 0.0129(14)
C10 0.0695(17) 0.0837(17) 0.158(2) -0.0028(18) 0.0077(17) 0.0143(15)
C11 0.0687(17) 0.0855(17) 0.159(2) -0.0004(18) 0.0072(17) 0.0166(15)
O12 0.068(3) 0.094(3) 0.166(3) 0.001(3) 0.006(3) 0.017(2)
O13 0.072(3) 0.089(3) 0.160(3) -0.011(3) 0.002(3) 0.013(2)
O14 0.0739(17) 0.0764(17) 0.154(2) -0.0059(18) 0.0111(18) 0.0092(15)
C15 0.0780(18) 0.0763(18) 0.152(3) -0.0072(18) 0.0117(19) 0.0055(16)
C16 0.080(2) 0.077(2) 0.151(3) -0.007(2) 0.011(2) 0.0027(18)
C17 0.079(2) 0.077(2) 0.150(3) -0.008(2) 0.010(2) 0.004(2)
O18 0.079(2) 0.077(2) 0.149(3) -0.008(2) 0.010(3) 0.004(2)
K19 0.0500(8) 0.0806(11) 0.0782(9) -0.0030(9) 0.0003(7) 0.0008(8)
O20 0.0807(19) 0.098(2) 0.0788(18) -0.0024(18) 0.0042(17) 0.0030(18)
C21 0.0802(15) 0.0968(16) 0.0770(14) -0.0029(14) 0.0041(13) 0.0021(14)
C22 0.0814(13) 0.0980(14) 0.0780(13) -0.0032(13) 0.0031(12) 0.0024(13)
C23 0.0824(15) 0.0982(16) 0.0775(14) -0.0038(14) 0.0043(14) 0.0014(14)
O24 0.0808(15) 0.0946(16) 0.0747(14) -0.0038(14) 0.0059(14) 0.0009(14)
C25 0.0787(14) 0.0928(15) 0.0730(13) -0.0030(13) 0.0063(13) 0.0011(13)
O26 0.0756(14) 0.0888(15) 0.0695(13) -0.0033(13) 0.0067(13) 0.0017(14)
C27 0.0753(12) 0.0868(13) 0.0716(12) -0.0031(12) 0.0061(12) 0.0019(12)
C28 0.0764(14) 0.0851(14) 0.0735(13) -0.0020(13) 0.0058(13) 0.0013(13)
C29 0.0777(14) 0.0875(14) 0.0772(13) -0.0012(13) 0.0033(13) 0.0001(13)
C30 0.0774(11) 0.0909(12) 0.0794(11) -0.0014(11) 0.0013(11) 0.0003(11)
O31 0.0761(13) 0.0919(14) 0.0793(13) -0.0007(13) -0.0005(13) -0.0006(13)
C32 0.0765(12) 0.0935(13) 0.0802(12) 0.0006(12) -0.0007(12) -0.0007(12)
C33 0.0757(14) 0.0948(14) 0.0800(13) 0.0023(13) -0.0006(13) -0.0026(13)
O34 0.0750(18) 0.0949(19) 0.0791(18) 0.0041(17) -0.0018(16) -0.0032(18)
C35 0.0775(14) 0.0957(14) 0.0809(13) 0.0010(13) 0.0005(13) -0.0026(13)
O36 0.0779(18) 0.0963(19) 0.0799(17) 0.0011(17) 0.0008(17) -0.0038(17)
C37 0.0786(11) 0.0959(12) 0.0823(11) -0.0010(11) 0.0007(11) -0.0002(11)
O38 0.0786(6) 0.0942(6) 0.0815(5) -0.0020(6) 0.0015(5) 0.0025(6)
C39 0.0782(12) 0.0935(12) 0.0824(12) 0.0001(12) -0.0010(11) 0.0014(12)
C40 0.0793(17) 0.0944(18) 0.0860(17) 0.0011(17) -0.0028(16) 0.0020(17)
O41 0.081(3) 0.100(3) 0.096(3) -0.002(3) -0.008(2) 0.003(3)
O42 0.0796(13) 0.0967(14) 0.0835(13) -0.0013(13) 0.0002(13) -0.0004(13)
C43 0.0820(13) 0.0983(13) 0.0857(12) -0.0011(12) 0.0013(12) 0.0001(12)
C44 0.0837(14) 0.0992(14) 0.0876(13) -0.0017(13) 0.0028(13) -0.0003(13)
C45 0.0830(13) 0.0982(14) 0.0870(13) -0.0022(13) 0.0033(13) 0.0000(13)
C46 0.0802(11) 0.0963(12) 0.0837(11) -0.0019(11) 0.0027(11) -0.0001(11)
O47 0.0789(13) 0.0956(14) 0.0819(13) -0.0022(13) 0.0035(13) -0.0026(13)
C48 0.0784(13) 0.0940(13) 0.0821(12) -0.0023(12) 0.0031(12) -0.0027(12)
C49 0.0772(14) 0.0916(14) 0.0806(13) -0.0021(13) 0.0027(13) -0.0060(13)
O50 0.0772(18) 0.0903(19) 0.0805(17) -0.0011(17) 0.0031(17) -0.0090(17)
C51 0.0771(14) 0.0914(14) 0.0791(13) -0.0026(13) 0.0024(12) -0.0043(13)
C52 0.0774(11) 0.0916(12) 0.0790(11) -0.0023(11) 0.0021(11) -0.0004(11)
O53 0.0763(13) 0.0889(14) 0.0767(13) -0.0018(13) 0.0024(13) 0.0002(13)
C54 0.0764(13) 0.0896(13) 0.0786(12) -0.0015(12) 0.0018(12) 0.0015(13)
C55 0.0780(14) 0.0900(15) 0.0808(14) -0.0014(14) 0.0012(14) 0.0020(14)
C56 0.0787(14) 0.0914(14) 0.0816(13) -0.0017(14) 0.0010(13) 0.0050(14)
C57 0.0774(11) 0.0927(12) 0.0800(11) -0.0018(11) 0.0008(11) 0.0048(11)
O58 0.0786(6) 0.0942(6) 0.0815(5) -0.0020(6) 0.0015(5) 0.0025(6)
C59 0.0766(12) 0.0907(13) 0.0790(12) -0.0016(12) 0.0016(11) 0.0021(12)
C60 0.0770(18) 0.0901(18) 0.0790(18) -0.0016(18) 0.0021(17) 0.0019(18)
O61 0.072(4) 0.088(4) 0.094(4) 0.008(4) -0.017(3) 0.013(3)
O62 0.0762(13) 0.0937(14) 0.0789(13) -0.0015(13) -0.0002(13) 0.0051(13)
C63 0.0775(12) 0.0957(13) 0.0796(12) -0.0026(12) -0.0001(12) 0.0045(12)
C64 0.0767(14) 0.0974(14) 0.0791(13) -0.0054(13) 0.0008(13) 0.0064(14)
O65 0.0759(18) 0.0979(19) 0.0802(17) -0.0071(17) 0.0003(17) 0.0082(18)
K66 0.0624(10) 0.0826(11) 0.0612(7) 0.0006(8) 0.0030(7) 0.0053(8)
O67 0.040(2) 0.084(4) 0.073(3) 0.026(3) 0.006(2) 0.001(2)
C68 0.065(2) 0.081(2) 0.082(2) -0.008(2) 0.010(2) 0.015(2)
C69 0.0657(19) 0.082(2) 0.084(2) -0.0084(18) 0.0100(18) 0.0141(18)
C70 0.0693(16) 0.0858(17) 0.0862(17) -0.0071(16) 0.0090(15) 0.0112(15)
C71 0.0712(19) 0.087(2) 0.088(2) -0.0076(19) 0.0102(18) 0.0099(18)
O72 0.078(3) 0.093(3) 0.093(3) -0.008(3) 0.011(2) 0.008(3)
O73 0.0723(14) 0.0882(15) 0.0867(15) -0.0061(14) 0.0083(14) 0.0093(14)
C74 0.0765(11) 0.0919(12) 0.0856(11) -0.0040(11) 0.0051(11) 0.0059(11)
O75 0.0786(6) 0.0942(6) 0.0815(5) -0.0020(6) 0.0015(5) 0.0025(6)
C76 0.0780(12) 0.0922(12) 0.0852(12) -0.0018(12) 0.0006(11) 0.0043(12)
C77 0.0752(13) 0.0904(13) 0.0879(13) -0.0028(13) 0.0027(12) 0.0024(12)
O78 0.0712(15) 0.0876(16) 0.0886(15) -0.0036(15) 0.0026(14) -0.0019(14)
C79 0.0699(17) 0.0868(18) 0.0892(17) -0.0036(16) 0.0032(15) -0.0051(16)
C80 0.074(2) 0.090(2) 0.092(2) -0.0033(19) 0.0029(18) -0.0061(19)
O81 0.085(3) 0.098(3) 0.099(3) -0.002(3) 0.003(3) -0.006(3)
O82 0.0654(19) 0.083(2) 0.087(2) -0.0047(18) 0.0039(18) -0.0074(18)
C83 0.0778(14) 0.0928(14) 0.0893(13) -0.0025(13) 0.0052(13) 0.0040(13)
C84 0.0788(13) 0.0936(14) 0.0887(13) -0.0033(13) 0.0053(13) 0.0046(13)
O85 0.0894(11) 0.1018(12) 0.0952(11) -0.0022(10) 0.0062(10) 0.0029(10)
O86 0.0894(11) 0.1018(12) 0.0952(11) -0.0022(10) 0.0062(10) 0.0029(10)
C87 0.0803(17) 0.0929(18) 0.0860(17) -0.0014(17) -0.0011(16) 0.0076(17)
O88 0.087(3) 0.097(3) 0.088(3) 0.000(2) -0.006(2) 0.018(3)
O89 0.0772(18) 0.0980(19) 0.0765(17) -0.0068(17) 0.0004(16) 0.0072(17)
C90 0.0772(13) 0.0976(14) 0.0779(13) -0.0057(13) 0.0008(12) 0.0062(13)
C91 0.0777(11) 0.0969(11) 0.0788(11) -0.0033(11) 0.0009(10) 0.0051(11)
O92 0.0786(6) 0.0942(6) 0.0815(5) -0.0020(6) 0.0015(5) 0.0025(6)
C93 0.0799(12) 0.0957(12) 0.0823(12) -0.0020(12) -0.0005(11) 0.0033(12)
C94 0.0837(17) 0.0966(18) 0.0863(17) -0.0016(17) -0.0023(16) 0.0028(17)
O95 0.092(3) 0.102(3) 0.095(3) 0.002(3) -0.006(3) -0.001(3)
O96 0.0788(12) 0.0980(12) 0.0783(12) -0.0024(12) 0.0018(11) 0.0049(12)
C97 0.0820(6) 0.1003(6) 0.0816(6) -0.0017(6) 0.0016(6) 0.0045(6)
C98 0.0820(6) 0.1003(6) 0.0816(6) -0.0017(6) 0.0016(6) 0.0045(6)
O99 0.098(2) 0.125(2) 0.092(2) 0.003(2) 0.009(2) 0.004(2)
C100 0.0820(6) 0.1003(6) 0.0816(6) -0.0017(6) 0.0016(6) 0.0045(6)
O101 0.098(2) 0.125(2) 0.092(2) 0.003(2) 0.009(2) 0.004(2)
C102 0.0820(6) 0.1003(6) 0.0816(6) -0.0017(6) 0.0016(6) 0.0045(6)
O104 0.0786(6) 0.0942(6) 0.0815(5) -0.0020(6) 0.0015(5) 0.0025(6)
C105 0.0817(10) 0.0983(11) 0.0830(10) -0.0016(10) 0.0018(10) 0.0033(10)
C106 0.0854(15) 0.0998(15) 0.0869(15) -0.0018(15) 0.0028(15) 0.0035(15)
O107 0.0894(11) 0.1018(12) 0.0952(11) -0.0022(10) 0.0062(10) 0.0029(10)
O108 0.087(3) 0.092(3) 0.091(2) -0.004(2) 0.001(2) 0.009(2)
O109 0.083(3) 0.090(3) 0.088(2) 0.000(2) 0.000(2) -0.004(2)
O110 0.0786(6) 0.0942(6) 0.0815(5) -0.0020(6) 0.0015(5) 0.0025(6)
C111 0.0792(12) 0.0949(12) 0.0833(11) -0.0027(12) 0.0031(11) 0.0005(12)
C112 0.0814(16) 0.0964(16) 0.0869(16) -0.0037(16) 0.0041(15) 0.0008(16)
O113 0.0894(11) 0.1018(12) 0.0952(11) -0.0022(10) 0.0062(10) 0.0029(10)
O114 0.0765(18) 0.0896(18) 0.0777(17) -0.0026(17) 0.0026(16) -0.0063(17)
O115 0.0786(6) 0.0942(6) 0.0815(5) -0.0020(6) 0.0015(5) 0.0025(6)
C116 0.0824(12) 0.0979(13) 0.0856(12) -0.0009(12) 0.0014(12) 0.0019(12)
C117 0.0824(12) 0.0979(13) 0.0856(12) -0.0009(12) 0.0014(12) 0.0019(12)
O118 0.0894(11) 0.1018(12) 0.0952(11) -0.0022(10) 0.0062(10) 0.0029(10)
O119 0.0894(11) 0.1018(12) 0.0952(11) -0.0022(10) 0.0062(10) 0.0029(10)
O120 0.0894(11) 0.1018(12) 0.0952(11) -0.0022(10) 0.0062(10) 0.0029(10)
O121 0.0786(6) 0.0942(6) 0.0815(5) -0.0020(6) 0.0015(5) 0.0025(6)
C122 0.0746(12) 0.0882(12) 0.0739(11) -0.0030(11) 0.0049(11) 0.0019(11)
C123 0.0725(16) 0.0858(17) 0.0721(15) -0.0029(15) 0.0078(15) 0.0021(15)
O124 0.0717(19) 0.085(2) 0.0712(18) -0.0034(18) 0.0083(17) 0.0010(18)
O125 0.082(2) 0.083(2) 0.084(2) -0.001(2) 0.004(2) 0.000(2)
O126 0.076(2) 0.079(2) 0.068(2) -0.004(2) 0.011(2) 0.007(2)
C127 0.0798(15) 0.0953(16) 0.0750(14) -0.0022(14) 0.0061(13) 0.0018(14)
O128 0.0803(19) 0.095(2) 0.0750(18) 0.0002(18) 0.0069(17) 0.0026(18)
C129 0.0857(19) 0.101(2) 0.0808(18) -0.0030(18) 0.0039(18) 0.0020(18)
O130 0.098(3) 0.112(3) 0.087(3) -0.001(3) 0.000(3) 0.004(3)
O131 0.0821(12) 0.0998(13) 0.0796(12) -0.0023(12) 0.0014(12) 0.0036(12)
C132 0.081(2) 0.076(2) 0.152(3) -0.008(2) 0.013(2) 0.0048(19)
O133 0.092(3) 0.078(3) 0.155(4) -0.011(3) 0.017(3) 0.005(3)
C134 0.069(2) 0.087(2) 0.157(3) 0.000(2) 0.011(2) 0.0188(18)
O135 0.075(3) 0.093(3) 0.158(4) 0.002(3) 0.012(3) 0.021(3)

loop_
_atom_type_symbol
_atom_type_description
_atom_type_scat_dispersion_real
_atom_type_scat_dispersion_imag
_atom_type_scat_source
C C 0.0181 0.0091 'International Tables Vol C Tables 4.2.6.8 and 6.1.1.4'
H H 0.0000 0.0000 'International Tables Vol C Tables 4.2.6.8 and 6.1.1.4'
K K 0.3868 1.0657 'International Tables Vol C Tables 4.2.6.8 and 6.1.1.4'
N N 0.0311 0.0180 'International Tables Vol C Tables 4.2.6.8 and 6.1.1.4'
O O 0.0492 0.0322 'International Tables Vol C Tables 4.2.6.8 and 6.1.1.4'

loop_
_geom_angle_atom_site_label_1
_geom_angle_atom_site_label_2
_geom_angle_atom_site_label_3
_geom_angle
_geom_angle_site_symmetry_1
_geom_angle_site_symmetry_3
_geom_angle_publ_flag
C2 O1 H1 92.8 . . ?
C2 O1 C16 107.883(1) . 3_665 ?
C2 O1 K19 119.7 . 3_665 ?
C16 O1 H1 67.9 3_665 . ?
C16 O1 K19 120.1 3_665 3_665 ?
K19 O1 H1 136.7 3_665 . ?
O1 C2 C3 111.880(2) . . ?
O1 C2 O5 110.205(2) . . ?
O1 C2 K19 41.254(1) . 3_665 ?
C3 C2 K19 102.342(1) . 3_665 ?
O5 C2 C3 108.042(1) . . ?
O5 C2 K19 145.588(2) . 3_665 ?
C2 C3 H3 112.6 . . ?
O4 C3 C2 107.277(2) . . ?
O4 C3 H3 112.6 . . ?
O4 C3 C132 97.111(1) . 3_665 ?
C132 C3 C2 113.576(2) 3_665 . ?
C132 C3 H3 112.6 3_665 . ?
C3 O4 H4 140.5 . . ?
C2 O5 C6 113.872(3) . . ?
O5 C6 H6 113.9 . . ?
O5 C6 C7 109.850(2) . . ?
O5 C6 C11 107.907(1) . . ?
C7 C6 H6 113.9 . . ?
C11 C6 H6 113.9 . . ?
C11 C6 C7 95.799(4) . . ?
C6 C7 H7 114.4 . . ?
O8 C7 C6 107.018(1) . . ?
O8 C7 H7 114.4 . . ?
O8 C7 C134 99.251(1) . . ?
C134 C7 C6 105.836(4) . . ?
C134 C7 H7 114.4 . . ?
C7 O8 C9 110.487(1) . . ?
O8 C9 H9 107.9 . . ?
O8 C9 C10 112.248(4) . . ?
C10 C9 H9 107.9 . . ?
O14 C9 O8 109.677(2) . . ?
O14 C9 H9 107.9 . . ?
O14 C9 C10 111.034(1) . . ?
C9 C10 H10 115.0 . . ?
C9 C10 C11 88.6 . . ?
C11 C10 H10 115.0 . . ?
O13 C10 C9 112.531(1) . . ?
O13 C10 H10 115.0 . . ?
O13 C10 C11 107.857(1) . . ?
C6 C11 H11 117.0 . . ?
C10 C11 C6 116.0 . . ?
C10 C11 H11 117.0 . . ?
O12 C11 C6 87.174(4) . . ?
O12 C11 C10 96.9 . . ?
O12 C11 H11 117.0 . . ?
C11 O12 H12 138.9 . . ?
C10 O13 H13 87.0 . . ?
C15 O14 C9 114.1 . . ?
O14 C15 H15 116.4 . . ?
O14 C15 C16 84.402(1) . . ?
O14 C15 C132 110.645(1) . . ?
C16 C15 H15 116.4 . . ?
C132 C15 H15 116.4 . . ?
C132 C15 C16 108.056(2) . . ?
C17 C16 C15 114.244(1) . . ?
C16 C17 H17A 106.6 . . ?
C16 C17 H17B 106.6 . . ?
H17A C17 H17B 106.5 . . ?
O18 C17 C16 122.972(1) . . ?
O18 C17 H17A 106.6 . . ?
O18 C17 H17B 106.6 . . ?
C17 O18 K19 103.892(1) . . ?
C17 O18 H18 104.879(1) . . ?
K19 O18 H18 123.011(1) . . ?
O1 K19 O18 64.580(1) 4_465 . ?
O1 K19 O20 75.2 4_465 . ?
O1 K19 O34 148.1 4_465 2_675 ?
O1 K19 H34 140.4 4_465 2_675 ?
O1 K19 O36 84.940(1) 4_465 2_675 ?
O1 K19 O58 114.510(1) 4_465 8_464 ?
O1 K19 O61 73.766(1) 4_465 8_464 ?
O1 K19 H61 57.944(1) 4_465 8_464 ?
O1 K19 O128 111.588(1) 4_465 . ?
O18 K19 H34 96.6 . 2_675 ?
O18 K19 H61 80.011(1) . 8_464 ?
O20 K19 O18 136.544(1) . . ?
O20 K19 H34 104.534(1) . 2_675 ?
O20 K19 O58 146.906(1) . 8_464 ?
O20 K19 O61 95.630(3) . 8_464 ?
O20 K19 H61 92.751(2) . 8_464 ?
O34 K19 O18 95.1 2_675 . ?
O34 K19 O20 112.052(1) 2_675 . ?
O34 K19 H34 10.769(1) 2_675 2_675 ?
O34 K19 O58 77.111(1) 2_675 8_464 ?
O34 K19 O61 133.070(1) 2_675 8_464 ?
O34 K19 H61 146.557(1) 2_675 8_464 ?
O36 K19 O18 73.993(2) 2_675 . ?
O36 K19 O20 87.114(3) 2_675 . ?
O36 K19 O34 65.1 2_675 2_675 ?
O36 K19 H34 55.8 2_675 2_675 ?
O36 K19 O58 124.123(2) 2_675 8_464 ?
O36 K19 O61 156.976(1) 2_675 8_464 ?
O36 K19 H61 141.367(1) 2_675 8_464 ?
O36 K19 O128 134.654(1) 2_675 . ?
O58 K19 O18 69.962(1) 8_464 . ?
O58 K19 H34 87.584(1) 8_464 2_675 ?
O58 K19 O61 60.458(2) 8_464 8_464 ?
O58 K19 H61 70.111(2) 8_464 8_464 ?
O61 K19 O18 88.734(1) 8_464 . ?
O61 K19 H34 143.582(1) 8_464 2_675 ?
O61 K19 H61 15.973(1) 8_464 8_464 ?
H61 K19 H34 157.316(1) 8_464 2_675 ?
O128 K19 O18 151.349(1) . . ?
O128 K19 O20 59.494(1) . . ?
O128 K19 O34 97.9 . 2_675 ?
O128 K19 H34 101.0 . 2_675 ?
O128 K19 O58 88.2 . 8_464 ?
O128 K19 O61 63.843(1) . 8_464 ?
O128 K19 H61 75.052(1) . 8_464 ?
K19 O20 H20 146.4 . . ?
C21 O20 K19 122.8 . . ?
C21 O20 H20 90.3 . . ?
O20 C21 H21 115.7 . . ?
O20 C21 C22 108.382(1) . . ?
O20 C21 C127 92.686(1) . . ?
C22 C21 H21 115.7 . . ?
C22 C21 C127 105.978(1) . . ?
C127 C21 H21 115.7 . . ?
C21 C22 H22 116.5 . . ?
C21 C22 C23 103.180(1) . . ?
C23 C22 H22 116.5 . . ?
O131 C22 C21 99.897(2) . . ?
O131 C22 H22 116.5 . . ?
O131 C22 C23 101.826(1) . . ?
C22 C23 H23 109.4 . . ?
C22 C23 C129 108.877(1) . . ?
O24 C23 C22 112.839(1) . . ?
O24 C23 H23 109.4 . . ?
O24 C23 C129 106.916(1) . . ?
C129 C23 H23 109.4 . . ?
C23 O24 C25 113.538(1) . . ?
O24 C25 H25 110.6 . . ?
O24 C25 C127 110.241(1) . . ?
O26 C25 O24 102.296(2) . . ?
O26 C25 H25 110.6 . . ?
O26 C25 C127 112.353(2) . . ?
C127 C25 H25 110.6 . . ?
C27 O26 C25 112.073(3) . . ?
O26 C27 H27 111.7 . . ?
O26 C27 C28 106.617(3) . . ?
O26 C27 C122 107.953(1) . . ?
C28 C27 H27 111.7 . . ?
C122 C27 H27 111.7 . . ?
C122 C27 C28 106.937(1) . . ?
C27 C28 H28 112.2 . . ?
C29 C28 C27 105.561(1) . . ?
C29 C28 H28 112.2 . . ?
O126 C28 C27 108.2 . . ?
O126 C28 H28 112.2 . . ?
O126 C28 C29 105.997(2) . . ?
C28 C29 H29 110.0 . . ?
C28 C29 C30 110.513(1) . . ?
C30 C29 H29 110.0 . . ?
O125 C29 C28 103.724(1) . . ?
O125 C29 H29 110.0 . . ?
O125 C29 C30 112.4 . . ?
C29 C30 H30 109.2 . . ?
O31 C30 C29 108.3 . . ?
O31 C30 H30 109.2 . . ?
O121 C30 C29 109.340(1) . . ?
O121 C30 H30 109.2 . . ?
O121 C30 O31 111.610(1) . . ?
C32 O31 C30 114.084(1) . . ?
O31 C32 H32 110.0 . . ?
O31 C32 C33 105.988(1) . . ?
O31 C32 C39 109.090(1) . . ?
C33 C32 H32 110.0 . . ?
C39 C32 H32 110.0 . . ?
C39 C32 C33 111.644(1) . . ?
C32 C33 H33 111.1 . . ?
O34 C33 C32 110.277(1) . . ?
O34 C33 H33 111.1 . . ?
O34 C33 C35 106.093(1) . . ?
C35 C33 C32 106.971(1) . . ?
C35 C33 H33 111.1 . . ?
K19 O34 H34 27.361(1) 2_675 . ?
C33 O34 K19 115.264(1) . 2_675 ?
C33 O34 H34 91.191(1) . . ?
K19 C35 H35 70.7 2_675 . ?
C33 C35 K19 88.4 . 2_675 ?
C33 C35 H35 104.1 . . ?
C33 C35 C37 110.870(1) . . ?
O36 C35 K19 50.421(1) . 2_675 ?
O36 C35 C33 115.568(1) . . ?
O36 C35 H35 104.1 . . ?
O36 C35 C37 116.296(2) . . ?
C37 C35 K19 160.724(1) . 2_675 ?
C37 C35 H35 104.1 . . ?
K19 O36 H36 139.137(1) 2_675 . ?
C35 O36 K19 104.811(1) . 2_675 ?
C35 O36 H36 112.810(1) . . ?
C35 C37 H37 107.7 . . ?
O38 C37 C35 124.771(2) . . ?
O38 C37 H37 107.7 . . ?
O38 C37 O42 110.4 . . ?
O42 C37 C35 97.264(1) . . ?
O42 C37 H37 107.7 . . ?
C37 O38 C39 103.615(1) . . ?
C32 C39 H39 110.6 . . ?
C32 C39 C40 106.956(1) . . ?
O38 C39 C32 115.571(1) . . ?
O38 C39 H39 110.6 . . ?
O38 C39 C40 102.058(1) . . ?
C40 C39 H39 110.6 . . ?
C39 C40 H40A 108.0 . . ?
C39 C40 H40B 108.0 . . ?
H40A C40 H40B 107.2 . . ?
O41 C40 C39 117.242(2) . . ?
O41 C40 H40A 108.0 . . ?
O41 C40 H40B 108.0 . . ?
C40 O41 H41 83.4 . . ?
C43 O42 C37 131.090(1) . . ?
O42 C43 H43 90.3 . . ?
O42 C43 C44 121.639(1) . . ?
O42 C43 C116 129.171(1) . . ?
C44 C43 H43 90.3 . . ?
C44 C43 C116 109.182(2) . . ?
C116 C43 H43 90.3 . . ?
C43 C44 H44 103.5 . . ?
C43 C44 C45 108.404(1) . . ?
C45 C44 H44 103.5 . . ?
O120 C44 C43 104.790(3) . . ?
O120 C44 H44 103.5 . . ?
O120 C44 C45 130.328(1) . . ?
C44 C45 H45 114.5 . . ?
C46 C45 C44 108.598(1) . . ?
C46 C45 H45 114.5 . . ?
O119 C45 C44 107.578(1) . . ?
O119 C45 H45 114.5 . . ?
O119 C45 C46 95.251(2) . . ?
C45 C46 H46 111.2 . . ?
O47 C46 C45 110.797(1) . . ?
O47 C46 H46 111.2 . . ?
O47 C46 O115 103.301(1) . . ?
O115 C46 C45 108.813(2) . . ?
O115 C46 H46 111.2 . . ?
C48 O47 C46 110.847(2) . . ?
O47 C48 H48 110.5 . . ?
O47 C48 C49 107.399(1) . . ?
O47 C48 C111 107.657(2) . . ?
C49 C48 H48 110.5 . . ?
C49 C48 C111 110.306(1) . . ?
C111 C48 H48 110.5 . . ?
C48 C49 H49 109.1 . . ?
C48 C49 C51 107.906(2) . . ?
O50 C49 C48 111.170(1) . . ?
O50 C49 H49 109.1 . . ?
O50 C49 C51 110.294(1) . . ?
C51 C49 H49 109.1 . . ?
C49 O50 H50 172.263(4) . . ?
C49 O50 K66 114.428(1) . 2_675 ?
K66 O50 H50 73.305(4) 2_675 . ?
C49 C51 H51 112.4 . . ?
C52 C51 C49 105.915(1) . . ?
C52 C51 H51 112.4 . . ?
O114 C51 C49 105.075(3) . . ?
O114 C51 H51 112.4 . . ?
O114 C51 C52 108.143(1) . . ?
C51 C52 H52 109.2 . . ?
O53 C52 C51 111.051(1) . . ?
O53 C52 H52 109.2 . . ?
O110 C52 C51 108.9 . . ?
O110 C52 H52 109.2 . . ?
O110 C52 O53 109.371(2) . . ?
C54 O53 C52 116.756(2) . . ?
O53 C54 H54 109.9 . . ?
O53 C54 C55 112.148(1) . . ?
O53 C54 C59 107.319(1) . . ?
C55 C54 H54 109.9 . . ?
C59 C54 H54 109.9 . . ?
C59 C54 C55 107.7 . . ?
C54 C55 H55 108.7 . . ?
C56 C55 C54 107.880(1) . . ?
C56 C55 H55 108.7 . . ?
O109 C55 C54 107.214(2) . . ?
O109 C55 H55 108.7 . . ?
O109 C55 C56 115.506(1) . . ?
C55 C56 H56 107.6 . . ?
C57 C56 C55 110.024(2) . . ?
C57 C56 H56 107.6 . . ?
O108 C56 C55 116.367(3) . . ?
O108 C56 H56 107.6 . . ?
O108 C56 C57 107.295(1) . . ?
C56 C57 H57 108.7 . . ?
O58 C57 C56 112.9 . . ?
O58 C57 H57 108.7 . . ?
O58 C57 O62 108.538(1) . . ?
O62 C57 C56 109.121(1) . . ?
O62 C57 H57 108.7 . . ?
C57 O58 K19 116.582(1) . 7_655 ?
C57 O58 C59 112.391(1) . . ?
C59 O58 K19 118.540(2) . 7_655 ?
C54 C59 H59 111.4 . . ?
O58 C59 C54 107.709(1) . . ?
O58 C59 H59 111.4 . . ?
O58 C59 C60 108.387(2) . . ?
C60 C59 C54 106.4 . . ?
C60 C59 H59 111.4 . . ?
C59 C60 H60A 108.3 . . ?
C59 C60 H60B 108.3 . . ?
H60A C60 H60B 107.4 . . ?
O61 C60 C59 116.1 . . ?
O61 C60 H60A 108.3 . . ?
O61 C60 H60B 108.3 . . ?
K19 O61 H61 89.967(1) 7_655 . ?
C60 O61 K19 111.044(2) . 7_655 ?
C60 O61 H61 103.3 . . ?
C63 O62 C57 116.262(2) . . ?
O62 C63 H63 112.2 . . ?
O62 C63 C64 109.066(1) . . ?
O62 C63 C93 104.390(2) . . ?
C64 C63 H63 112.2 . . ?
C64 C63 C93 106.273(2) . . ?
C93 C63 H63 112.2 . . ?
C63 C64 H64 86.5 . . ?
C63 C64 C90 107.353(1) . . ?
O65 C64 C63 105.451(1) . . ?
O65 C64 H64 98.1 . . ?
O65 C64 C90 109.8 . . ?
C90 C64 H64 143.5 . . ?
C64 O65 H65 110.390(1) . . ?
C64 O65 K66 115.098(1) . . ?
K66 O65 H65 130.207(2) . . ?
O50 K66 H50 16.366(1) 2_675 2_675 ?
O50 K66 H114 47.643(1) 2_675 2_675 ?
O50 K66 H82 79.9 2_675 . ?
O50 K66 H124 95.1 2_675 8_465 ?
H50 K66 H114 63.963(1) 2_675 2_675 ?
H50 K66 H124 106.6 2_675 8_465 ?
O65 K66 O50 102.742(2) . 2_675 ?
O65 K66 H50 102.559(2) . 2_675 ?
O65 K66 H114 94.2 . 2_675 ?
O65 K66 H82 160.8 . . ?
O65 K66 O89 60.386(1) . . ?
O65 K66 H124 130.1 . 8_465 ?
O67 K66 O50 132.7 . 2_675 ?
O67 K66 H50 117.091(1) . 2_675 ?
O67 K66 H114 169.3 . 2_675 ?
O67 K66 O65 95.874(1) . . ?
O67 K66 H82 69.8 . . ?
O67 K66 O89 75.780(1) . . ?
O67 K66 O114 162.027(1) . 2_675 ?
O67 K66 H124 105.3 . 8_465 ?
O82 K66 O50 78.5 . 2_675 ?
O82 K66 H50 68.616(1) . 2_675 ?
O82 K66 H114 111.5 . 2_675 ?
O82 K66 O65 143.1 . . ?
O82 K66 O67 61.421(1) . . ?
O82 K66 H82 18.1 . . ?
O82 K66 O89 84.8 . . ?
O82 K66 O114 116.1 . 2_675 ?
O82 K66 H124 85.8 . 8_465 ?
H82 K66 H50 74.6 . 2_675 ?
H82 K66 H114 101.2 . 2_675 ?
H82 K66 H124 67.8 . 8_465 ?
O89 K66 O50 76.574(2) . 2_675 ?
O89 K66 H50 63.662(1) . 2_675 ?
O89 K66 H114 112.661(1) . 2_675 ?
O89 K66 H82 102.6 . . ?
O89 K66 H124 168.5 . 8_465 ?
O114 K66 O50 58.477(1) 2_675 2_675 ?
O114 K66 H50 74.8 2_675 2_675 ?
O114 K66 H114 11.125(1) 2_675 2_675 ?
O114 K66 O65 94.3 2_675 . ?
O114 K66 H82 103.1 2_675 . ?
O114 K66 O89 122.187(1) 2_675 . ?
O114 K66 H124 57.1 2_675 8_465 ?
O121 K66 O50 149.967(1) 8_465 2_675 ?
O121 K66 H50 166.310(1) 8_465 2_675 ?
O121 K66 H114 102.5 8_465 2_675 ?
O121 K66 O65 79.439(1) 8_465 . ?
O121 K66 O67 75.823(1) 8_465 . ?
O121 K66 O82 117.8 8_465 . ?
O121 K66 H82 108.0 8_465 . ?
O121 K66 O89 127.137(1) 8_465 . ?
O121 K66 O114 91.5 8_465 2_675 ?
O121 K66 O124 62.278(2) 8_465 8_465 ?
O121 K66 H124 63.5 8_465 8_465 ?
O124 K66 O50 104.015(3) 8_465 2_675 ?
O124 K66 H50 111.564(3) 8_465 2_675 ?
O124 K66 H114 82.061(2) 8_465 2_675 ?
O124 K66 O65 139.379(1) 8_465 . ?
O124 K66 O67 87.873(2) 8_465 . ?
O124 K66 O82 72.659(1) 8_465 . ?
O124 K66 H82 55.4 8_465 . ?
O124 K66 O89 156.628(1) 8_465 . ?
O124 K66 O114 74.816(2) 8_465 2_675 ?
O124 K66 H124 18.1 8_465 8_465 ?
H124 K66 H114 65.1 8_465 2_675 ?
K66 O67 H67 123.1 . . ?
C68 O67 K66 114.097(1) 4_465 . ?
C68 O67 H67 107.2 4_465 . ?
O67 C68 H68A 110.1 3_665 . ?
O67 C68 H68B 110.1 3_665 . ?
O67 C68 C69 107.879(1) 3_665 . ?
H68A C68 H68B 108.4 . . ?
C69 C68 H68A 110.1 . . ?
C69 C68 H68B 110.1 . . ?
C68 C69 H69 110.3 . . ?
C68 C69 C70 108.067(2) . . ?
C70 C69 H69 110.3 . . ?
O82 C69 C68 109.5 3_665 . ?
O82 C69 H69 110.3 3_665 . ?
O82 C69 C70 108.308(1) 3_665 . ?
C69 C70 H70 110.3 . . ?
C71 C70 C69 111.344(1) . . ?
C71 C70 H70 110.3 . . ?
O73 C70 C69 111.298(2) . . ?
O73 C70 H70 110.3 . . ?
O73 C70 C71 103.045(1) . . ?
C70 C71 H71 108.1 . . ?
C70 C71 C80 106.381(1) . 3_665 ?
O72 C71 C70 112.173(1) . . ?
O72 C71 H71 108.1 . . ?
O72 C71 C80 113.678(4) . 3_665 ?
C80 C71 H71 108.1 3_665 . ?
C71 O72 H72 125.9 . . ?
C70 O73 C74 112.277(1) . . ?
O73 C74 H74 111.2 . . ?
O73 C74 O75 101.247(1) . . ?
O73 C74 C84 113.101(1) . . ?
O75 C74 H74 111.2 . . ?
O75 C74 C84 108.507(2) . . ?
C84 C74 H74 111.2 . . ?
C76 O75 C74 110.329(3) . . ?
O75 C76 H76 110.4 . . ?
O75 C76 C77 113.442(1) . . ?
O75 C76 C87 105.291(2) . . ?
C77 C76 H76 110.4 . . ?
C77 C76 C87 106.754(2) . . ?
C87 C76 H76 110.4 . . ?
C76 C77 H77 113.7 . . ?
C76 C77 C83 105.553(2) . . ?
O78 C77 C76 100.812(1) . . ?
O78 C77 H77 113.7 . . ?
O78 C77 C83 108.293(2) . . ?
C83 C77 H77 113.7 . . ?
C77 O78 C79 111.574(1) . . ?
O78 C79 H79 109.2 . . ?
O78 C79 C80 107.897(1) . . ?
C80 C79 H79 109.2 . . ?
O82 C79 O78 106.191(1) . . ?
O82 C79 H79 109.2 . . ?
O82 C79 C80 115.043(2) . . ?
C71 C80 H80 103.0 4_465 . ?
C79 C80 C71 112.912(3) . 4_465 ?
C79 C80 H80 103.0 . . ?
O81 C80 C71 119.667(1) . 4_465 ?
O81 C80 C79 112.616(3) . . ?
O81 C80 H80 103.0 . . ?
C80 O81 H81 109.5 . . ?
K66 O82 H82 86.6 . . ?
C69 O82 K66 119.925(1) 4_465 . ?
C69 O82 H82 116.4 4_465 . ?
C79 O82 K66 116.6 . . ?
C79 O82 C69 113.9 . 4_465 ?
C79 O82 H82 97.8 . . ?
C77 C83 H83 113.2 . . ?
C77 C83 C84 104.845(2) . . ?
C84 C83 H83 113.2 . . ?
O86 C83 C77 112.215(2) . . ?
O86 C83 H83 113.2 . . ?
O86 C83 C84 99.130(1) . . ?
C74 C84 H84 110.0 . . ?
C83 C84 C74 110.109(1) . . ?
C83 C84 H84 110.0 . . ?
O85 C84 C74 102.126(2) . . ?
O85 C84 C83 114.297(3) . . ?
O85 C84 H84 110.0 . . ?
C84 O85 H85 96.8 . . ?
C83 O86 H86 95.2 . . ?
C76 C87 H87A 108.6 . . ?
C76 C87 H87B 108.6 . . ?
H87A C87 H87B 107.6 . . ?
O88 C87 C76 114.638(1) . . ?
O88 C87 H87A 108.6 . . ?
O88 C87 H87B 108.6 . . ?
C87 O88 H88 132.4 . . ?
K66 O89 H89 111.209(1) . . ?
C90 O89 K66 102.609(1) . . ?
C90 O89 H89 91.697(1) . . ?
C64 C90 H90 111.2 . . ?
C64 C90 C91 112.3 . . ?
O89 C90 C64 103.4 . . ?
O89 C90 H90 111.2 . . ?
O89 C90 C91 107.087(1) . . ?
C91 C90 H90 111.2 . . ?
C90 C91 H91 114.3 . . ?
O92 C91 C90 102.257(1) . . ?
O92 C91 H91 114.3 . . ?
O96 C91 C90 107.295(2) . . ?
O96 C91 H91 114.3 . . ?
O96 C91 O92 102.979(1) . . ?
C93 O92 C91 118.183(1) . . ?
C63 C93 H93 113.0 . . ?
C63 C93 C94 109.817(2) . . ?
O92 C93 C63 105.035(1) . . ?
O92 C93 H93 113.0 . . ?
O92 C93 C94 102.3 . . ?
C94 C93 H93 113.0 . . ?
C93 C94 H94A 108.9 . . ?
C93 C94 H94B 108.9 . . ?
H94A C94 H94B 107.7 . . ?
O95 C94 C93 113.4 . . ?
O95 C94 H94A 108.9 . . ?
O95 C94 H94B 108.9 . . ?
C94 O95 H95 97.3 . . ?
C97 O96 C91 110.783(1) . . ?
O96 C97 C98 100.952(1) . . ?
O96 C97 C105 112.843(1) . . ?
C105 C97 C98 120.276(2) . . ?
C97 C98 H98 119.3 . . ?
O99 C98 C97 85.631(1) . . ?
O99 C98 H98 119.3 . . ?
O99 C98 C100 90.838(1) . . ?
C100 C98 C97 113.908(1) . . ?
C100 C98 H98 119.3 . . ?
C98 O99 H99 130.9 . . ?
C98 C100 H100 99.4 . . ?
O101 C100 C98 130.014(2) . . ?
O101 C100 H100 99.4 . . ?
O101 C100 C102 113.4 . . ?
C102 C100 C98 108.564(2) . . ?
C102 C100 H100 99.4 . . ?
C100 O101 H101 91.5 . . ?
C100 C102 H102 108.3 . . ?
O104 C102 C100 113.440(1) . . ?
O104 C102 H102 108.3 . . ?
O104 C102 O131 106.2 . . ?
O131 C102 C100 112.116(1) . . ?
O131 C102 H102 108.3 . . ?
C102 O104 C105 119.004(1) . . ?
C97 C105 H105 116.3 . . ?
O104 C105 C97 99.692(3) . . ?
O104 C105 H105 116.3 . . ?
O104 C105 C106 86.848(1) . . ?
C106 C105 C97 116.268(2) . . ?
C106 C105 H105 116.3 . . ?
C105 C106 H10A 83.4 . . ?
C105 C106 H10B 115.5 . . ?
H10A C106 H10B 108.9 . . ?
O107 C106 C105 104.6 . . ?
O107 C106 H10A 107.9 . . ?
O107 C106 H10B 127.6 . . ?
C106 O107 H107 126.4 . . ?
C56 O108 H108 153.1 . . ?
C55 O109 H109 121.1 . . ?
C52 O110 C111 113.213(3) . . ?
C48 C111 H111 109.8 . . ?
C48 C111 C112 114.302(2) . . ?
O110 C111 C48 108.214(1) . . ?
O110 C111 H111 109.8 . . ?
O110 C111 C112 104.689(2) . . ?
C112 C111 H111 109.8 . . ?
C111 C112 H11A 111.3 . . ?
C111 C112 H11B 111.3 . . ?
H11A C112 H11B 109.2 . . ?
O113 C112 C111 102.185(2) . . ?
O113 C112 H11A 111.3 . . ?
O113 C112 H11B 111.3 . . ?
C112 O113 H113 109.5 . . ?
C51 O114 H114 94.380(2) . . ?
C51 O114 K66 114.291(1) . 2_675 ?
K66 O114 H114 28.2 2_675 . ?
C116 O115 C46 113.906(2) . . ?
C43 C116 H116 111.6 . . ?
C43 C116 C117 107.673(2) . . ?
O115 C116 C43 113.285(1) . . ?
O115 C116 H116 111.6 . . ?
O115 C116 C117 100.386(1) . . ?
C117 C116 H116 111.6 . . ?
C116 C117 H11C 109.0 . . ?
C116 C117 H11D 109.0 . . ?
H11C C117 H11D 107.8 . . ?
O118 C117 C116 113.073(2) . . ?
O118 C117 H11C 109.0 . . ?
O118 C117 H11D 109.0 . . ?
C117 O118 H118 116.8 . . ?
C45 O119 H119 115.0 . . ?
C44 O120 H120 147.9 . . ?
C30 O121 K66 120.783(1) . 7_654 ?
C30 O121 C122 112.983(1) . . ?
C122 O121 K66 117.342(1) . 7_654 ?
C27 C122 H122 108.5 . . ?
O121 C122 C27 105.912(2) . . ?
O121 C122 H122 108.5 . . ?
O121 C122 C123 105.820(1) . . ?
C123 C122 C27 119.206(1) . . ?
C123 C122 H122 108.5 . . ?
K66 C123 H12A 88.7 7_654 . ?
K66 C123 H12B 154.2 7_654 . ?
C122 C123 K66 79.211(1) . 7_654 ?
C122 C123 H12A 110.5 . . ?
C122 C123 H12B 110.5 . . ?
H12A C123 H12B 108.7 . . ?
O124 C123 K66 44.040(1) . 7_654 ?
O124 C123 C122 106.0 . . ?
O124 C123 H12A 110.5 . . ?
O124 C123 H12B 110.5 . . ?
K66 O124 H124 78.2 7_654 . ?
C123 O124 K66 113.896(1) . 7_654 ?
C123 O124 H124 114.9 . . ?
C29 O125 H125 113.1 . . ?
C28 O126 H126 109.5 . . ?
C21 C127 C25 104.698(1) . . ?
C21 C127 H127 110.8 . . ?
C25 C127 H127 110.8 . . ?
O128 C127 C21 117.897(2) . . ?
O128 C127 C25 101.2 . . ?
O128 C127 H127 110.8 . . ?
K19 O128 H128 110.0 . . ?
C127 O128 K19 110.5 . . ?
C127 O128 H128 126.4 . . ?
C23 C129 H12C 104.2 . . ?
C23 C129 H12D 104.2 . . ?
H12C C129 H12D 105.5 . . ?
O130 C129 C23 132.020(2) . . ?
O130 C129 H12C 104.2 . . ?
O130 C129 H12D 104.2 . . ?
C129 O130 H130 88.4 . . ?
C22 O131 C102 113.640(1) . . ?
C3 C132 C15 109.2 4_465 . ?
C3 C132 H132 112.2 4_465 . ?
C15 C132 H132 112.2 . . ?
O133 C132 C3 106.417(1) . 4_465 ?
O133 C132 C15 104.134(4) . . ?
O133 C132 H132 112.2 . . ?
C132 O133 H133 134.4 . . ?
C7 C134 H134 117.9 . . ?
O135 C134 C7 124.124(2) . . ?
O135 C134 H134 117.9 . . ?
C134 O135 H135 88.9 . . ?

loop_
_geom_bond_atom_site_label_1
_geom_bond_atom_site_label_2
_geom_bond_distance
_geom_bond_site_symmetry_2
_geom_bond_publ_flag
O1 H1 0.9398 . ?
O1 C2 1.31603(4) . ?
O1 C16 2.13307(2) 3_665 ?
O1 K19 2.65595(6) 3_665 ?
C2 C3 1.53955(4) . ?
C2 O5 1.45009(6) . ?
C2 K19 3.49956(6) 3_665 ?
C3 H3 1.0000 . ?
C3 O4 1.45012(5) . ?
C3 C132 1.454225(18) 3_665 ?
O4 H4 0.8403 . ?
O5 C6 1.45016(4) . ?
C6 H6 1.0000 . ?
C6 C7 1.54220(5) . ?
C6 C11 1.54022(4) . ?
C7 H7 1.0000 . ?
C7 O8 1.44945(3) . ?
C7 C134 1.53712(4) . ?
O8 C9 1.45032(5) . ?
C9 H9 1.0000 . ?
C9 C10 1.53980(4) . ?
C9 O14 1.45027(5) . ?
C10 H10 1.0000 . ?
C10 C11 1.53998(4) . ?
C10 O13 1.45008(4) . ?
C11 H11 1.0000 . ?
C11 O12 1.44939(5) . ?
O12 H12 0.8423 . ?
O13 H13 0.8400 . ?
O14 C15 1.44997(6) . ?
C15 H15 1.0000 . ?
C15 C16 1.54012(4) . ?
C15 C132 1.53976(4) . ?
C16 C17 1.53960(3) . ?
C17 H17A 0.9900 . ?
C17 H17B 0.9900 . ?
C17 O18 1.45014(3) . ?
O18 K19 2.93509(5) . ?
O18 H18 0.83016(2) . ?
K19 O20 2.82822(6) . ?
K19 O34 2.77486(4) 2_675 ?
K19 H34 2.06542(4) 2_675 ?
K19 O36 2.66275(8) 2_675 ?
K19 O58 2.87288(8) 8_464 ?
K19 O61 2.93485(6) 8_464 ?
K19 H61 3.05226(7) 8_464 ?
K19 O128 2.70831(6) . ?
O20 H20 0.8398 . ?
O20 C21 1.44762(2) . ?
C21 H21 1.0000 . ?
C21 C22 1.53848(4) . ?
C21 C127 1.54024(6) . ?
C22 H22 1.0000 . ?
C22 C23 1.54006(7) . ?
C22 O131 1.45005(3) . ?
C23 H23 1.0000 . ?
C23 O24 1.44995(4) . ?
C23 C129 1.540334(12) . ?
O24 C25 1.45148(3) . ?
C25 H25 1.0000 . ?
C25 O26 1.45146(2) . ?
C25 C127 1.54029(4) . ?
O26 C27 1.44764(4) . ?
C27 H27 1.0000 . ?
C27 C28 1.54079(3) . ?
C27 C122 1.539366(10) . ?
C28 H28 1.0000 . ?
C28 C29 1.53803(3) . ?
C28 O126 1.45155(2) . ?
C29 H29 1.0000 . ?
C29 C30 1.54008(3) . ?
C29 O125 1.45002(3) . ?
C30 H30 1.0000 . ?
C30 O31 1.45027(4) . ?
C30 O121 1.44940(2) . ?
O31 C32 1.45006(6) . ?
C32 H32 1.0000 . ?
C32 C33 1.54041(4) . ?
C32 C39 1.53969(3) . ?
C33 H33 1.0000 . ?
C33 O34 1.45008(3) . ?
C33 C35 1.53990(3) . ?
O34 H34 0.83973(2) . ?
C35 H35 1.0000 . ?
C35 O36 1.44744(2) . ?
C35 C37 1.54061(2) . ?
O36 H36 0.839495(11) . ?
C37 H37 1.0000 . ?
C37 O38 1.44925(3) . ?
C37 O42 1.45040(3) . ?
O38 C39 1.4525 . ?
C39 H39 1.0000 . ?
C39 C40 1.54050(4) . ?
C40 H40A 0.9900 . ?
C40 H40B 0.9900 . ?
C40 O41 1.45003(4) . ?
O41 H41 0.8400 . ?
O42 C43 1.44819(4) . ?
C43 H43 1.0000 . ?
C43 C44 1.54019(4) . ?
C43 C116 1.54174(4) . ?
C44 H44 1.0000 . ?
C44 C45 1.54042(3) . ?
C44 O120 1.44967(4) . ?
C45 H45 1.0000 . ?
C45 C46 1.54039(3) . ?
C45 O119 1.44912(2) . ?
C46 H46 1.0000 . ?
C46 O47 1.45034(3) . ?
C46 O115 1.45281(3) . ?
O47 C48 1.45031(6) . ?
C48 H48 1.0000 . ?
C48 C49 1.53769(2) . ?
C48 C111 1.54006(2) . ?
C49 H49 1.0000 . ?
C49 O50 1.451190(17) . ?
C49 C51 1.53915(6) . ?
O50 H50 0.83967(3) . ?
O50 K66 2.98007(4) 2_675 ?
C51 H51 1.0000 . ?
C51 C52 1.538335(19) . ?
C51 O114 1.45028(5) . ?
C52 H52 1.0000 . ?
C52 O53 1.452147(13) . ?
C52 O110 1.44907(6) . ?
O53 C54 1.44982(3) . ?
C54 H54 1.0000 . ?
C54 C55 1.54006(4) . ?
C54 C59 1.54004(4) . ?
C55 H55 1.0000 . ?
C55 C56 1.53999(4) . ?
C55 O109 1.44975(2) . ?
C56 H56 1.0000 . ?
C56 C57 1.53762(3) . ?
C56 O108 1.45023(4) . ?
C57 H57 1.0000 . ?
C57 O58 1.4484 . ?
C57 O62 1.45170(5) . ?
O58 C59 1.45228(3) . ?
C59 H59 1.0000 . ?
C59 C60 1.53986(4) . ?
C60 H60A 0.9900 . ?
C60 H60B 0.9900 . ?
C60 O61 1.40135(6) . ?
O61 H61 0.84002(3) . ?
O62 C63 1.44645(3) . ?
C63 H63 1.0000 . ?
C63 C64 1.537948(14) . ?
C63 C93 1.54015(6) . ?
C64 H64 1.0004 . ?
C64 O65 1.45092(3) . ?
C64 C90 1.53951(3) . ?
O65 H65 0.89925(2) . ?
O65 K66 2.81544(5) . ?
K66 O67 2.75389(7) . ?
K66 O82 2.70843(7) . ?
K66 H82 2.7957 . ?
K66 O89 2.83869(5) . ?
K66 O114 2.76160(10) 2_675 ?
K66 O121 2.66822(8) 8_465 ?
K66 O124 2.68319(8) 8_465 ?
K66 H124 2.6430 8_465 ?
O67 H67 0.8401 . ?
O67 C68 1.44874(4) 4_465 ?
C68 H68A 0.9900 . ?
C68 H68B 0.9900 . ?
C68 C69 1.54139(3) . ?
C69 H69 1.0000 . ?
C69 C70 1.54171(5) . ?
C69 O82 1.451607(15) 3_665 ?
C70 H70 1.0000 . ?
C70 C71 1.541518(6) . ?
C70 O73 1.44634(2) . ?
C71 H71 1.0000 . ?
C71 O72 1.45134(5) . ?
C71 C80 1.56775(3) 3_665 ?
O72 H72 0.8376 . ?
O73 C74 1.44823(2) . ?
C74 H74 1.0000 . ?
C74 O75 1.45003(6) . ?
C74 C84 1.54019(3) . ?
O75 C76 1.449996(6) . ?
C76 H76 1.0000 . ?
C76 C77 1.53994(3) . ?
C76 C87 1.54103(3) . ?
C77 H77 1.0000 . ?
C77 O78 1.45000(6) . ?
C77 C83 1.54002(5) . ?
O78 C79 1.45004(3) . ?
C79 H79 1.0000 . ?
C79 C80 1.54014(8) . ?
C79 O82 1.349678(17) . ?
C80 H80 1.0000 . ?
C80 O81 1.449895(19) . ?
O81 H81 0.8400 . ?
O82 H82 0.8700 . ?
C83 H83 1.0000 . ?
C83 C84 1.54009(6) . ?
C83 O86 1.44985(3) . ?
C84 H84 1.0000 . ?
C84 O85 1.44999(4) . ?
O85 H85 0.8400 . ?
O86 H86 0.8399 . ?
C87 H87A 0.9900 . ?
C87 H87B 0.9900 . ?
C87 O88 1.44758(2) . ?
O88 H88 0.8400 . ?
O89 H89 0.90702(2) . ?
O89 C90 1.45017(3) . ?
C90 H90 1.0000 . ?
C90 C91 1.54005(3) . ?
C91 H91 1.0000 . ?
C91 O92 1.45018(4) . ?
C91 O96 1.45004(5) . ?
O92 C93 1.449813(17) . ?
C93 H93 1.0000 . ?
C93 C94 1.540352(11) . ?
C94 H94A 0.9900 . ?
C94 H94B 0.9900 . ?
C94 O95 1.44963(6) . ?
O95 H95 0.8400 . ?
O96 C97 1.44986(2) . ?
C97 C98 1.540122(13) . ?
C97 C105 1.54007(5) . ?
C98 H98 1.0000 . ?
C98 O99 1.448703(12) . ?
C98 C100 1.53913(5) . ?
O99 H99 0.8399 . ?
C100 H100 1.0000 . ?
C100 O101 1.45217(4) . ?
C100 C102 1.53742(6) . ?
O101 H101 0.8400 . ?
C102 H102 1.0000 . ?
C102 O104 1.44975(2) . ?
C102 O131 1.45039(3) . ?
O104 C105 1.44999(4) . ?
C105 H105 1.0000 . ?
C105 C106 1.539999(12) . ?
C106 H10A 0.9900 . ?
C106 H10B 0.9900 . ?
C106 O107 1.45076(3) . ?
O107 H107 0.8400 . ?
O108 H108 0.8423 . ?
O109 H109 0.8400 . ?
O110 C111 1.44997(6) . ?
C111 H111 1.0000 . ?
C111 C112 1.54106(3) . ?
C112 H11A 0.9900 . ?
C112 H11B 0.9900 . ?
C112 O113 1.44829(6) . ?
O113 H113 0.8408 . ?
O114 H114 0.8402 . ?
O115 C116 1.44647(5) . ?
C116 H116 1.0000 . ?
C116 C117 1.54497(3) . ?
C117 H11C 0.9900 . ?
C117 H11D 0.9900 . ?
C117 O118 1.44990(3) . ?
O118 H118 0.8399 . ?
O119 H119 0.8398 . ?
O120 H120 0.8400 . ?
O121 C122 1.45278(3) . ?
C122 H122 1.0000 . ?
C122 C123 1.53906(6) . ?
C123 H12A 0.9900 . ?
C123 H12B 0.9900 . ?
C123 O124 1.45002(4) . ?
O124 H124 0.8401 . ?
O125 H125 0.8400 . ?
O126 H126 0.8400 . ?
C127 H127 1.0000 . ?
C127 O128 1.44987(2) . ?
O128 H128 0.840183(14) . ?
C129 H12C 0.9900 . ?
C129 H12D 0.9900 . ?
C129 O130 1.450083(15) . ?
O130 H130 0.8400 . ?
C132 H132 1.0000 . ?
C132 O133 1.45007(4) . ?
O133 H133 0.8400 . ?
C134 H134 0.9500 . ?
C134 O135 1.450047(3) . ?
O135 H135 0.8400 . ?

loop_
_geom_torsion_atom_site_label_1
_geom_torsion_atom_site_label_2
_geom_torsion_atom_site_label_3
_geom_torsion_atom_site_label_4
_geom_torsion
_geom_torsion_site_symmetry_1
_geom_torsion_site_symmetry_2
_geom_torsion_site_symmetry_3
_geom_torsion_site_symmetry_4
_geom_torsion_publ_flag
O1 C2 C3 O4 165.241(2) . . . . ?
O1 C2 C3 C132 59.149(1) . . . 3_665 ?
O1 C2 O5 C6 93.849(1) . . . . ?
C2 O5 C6 C7 -137.544(2) . . . . ?
C2 O5 C6 C11 119.186(3) . . . . ?
C3 C2 O5 C6 -143.637(1) . . . . ?
O5 C2 C3 O4 43.758(1) . . . . ?
O5 C2 C3 C132 -62.334(0) . . . 3_665 ?
O5 C6 C7 O8 -172.268(2) . . . . ?
O5 C6 C7 C134 82.569(3) . . . . ?
O5 C6 C11 C10 -167.856(2) . . . . ?
O5 C6 C11 O12 -71.595(4) . . . . ?
C6 C7 O8 C9 64.601(4) . . . . ?
C6 C7 C134 O135 49.0 . . . . ?
C7 C6 C11 C10 79.097(2) . . . . ?
C7 C6 C11 O12 175.4 . . . . ?
C7 O8 C9 C10 -71.313(3) . . . . ?
C7 O8 C9 O14 52.614(3) . . . . ?
O8 C7 C134 O135 -61.759(2) . . . . ?
O8 C9 C10 C11 66.074(1) . . . . ?
O8 C9 C10 O13 174.851(2) . . . . ?
O8 C9 O14 C15 143.060(1) . . . . ?
C9 C10 C11 C6 -77.462(4) . . . . ?
C9 C10 C11 O12 -167.661(1) . . . . ?
C9 O14 C15 C16 -112.557(1) . . . . ?
C9 O14 C15 C132 140.233(2) . . . . ?
C10 C9 O14 C15 -92.307(3) . . . . ?
C11 C6 C7 O8 -60.846(1) . . . . ?
C11 C6 C7 C134 -166.0 . . . . ?
O13 C10 C11 C6 169.285(4) . . . . ?
O13 C10 C11 O12 79.086(2) . . . . ?
O14 C9 C10 C11 -57.093(1) . . . . ?
O14 C9 C10 O13 51.684(2) . . . . ?
O14 C15 C16 C17 99.935(1) . . . . ?
O14 C15 C132 C3 171.299(2) . . . 4_465 ?
O14 C15 C132 O133 -75.337(1) . . . . ?
C15 C16 C17 O18 8.6 . . . . ?
C16 O1 C2 C3 -58.411(0) 3_665 . . . ?
C16 O1 C2 O5 61.816(1) 3_665 . . . ?
C16 O1 C2 K19 -142.181(1) 3_665 . . 3_665 ?
C16 C15 C132 C3 80.544(1) . . . 4_465 ?
C16 C15 C132 O133 -166.093(0) . . . . ?
C16 C17 O18 K19 78.552(1) . . . . ?
K19 O1 C2 C3 83.769(1) 3_665 . . . ?
K19 O1 C2 O5 -156.003(0) 3_665 . . . ?
K19 C2 C3 O4 -152.613(1) 3_665 . . . ?
K19 C2 C3 C132 101.294(1) 3_665 . . 3_665 ?
K19 C2 O5 C6 65.521(1) 3_665 . . . ?
K19 O20 C21 C22 -153.041(1) . . . . ?
K19 O20 C21 C127 -45.224(2) . . . . ?
K19 C35 C37 O38 -136.345(1) 2_675 . . . ?
K19 C35 C37 O42 102.634(1) 2_675 . . . ?
K19 O58 C59 C54 -78.329(2) 7_655 . . . ?
K19 O58 C59 C60 36.447(1) 7_655 . . . ?
O20 C21 C22 C23 167.087(1) . . . . ?
O20 C21 C22 O131 -88.167(2) . . . . ?
O20 C21 C127 C25 179.256(1) . . . . ?
O20 C21 C127 O128 67.744(2) . . . . ?
C21 C22 C23 O24 -60.178(1) . . . . ?
C21 C22 C23 C129 -178.712(0) . . . . ?
C21 C22 O131 C102 103.145(1) . . . . ?
C21 C127 O128 K19 -59.710(1) . . . . ?
C22 C21 C127 C25 -70.756(1) . . . . ?
C22 C21 C127 O128 177.731(1) . . . . ?
C22 C23 O24 C25 54.573(1) . . . . ?
C22 C23 C129 O130 70.041(2) . . . . ?
C23 C22 O131 C102 -151.012(1) . . . . ?
C23 O24 C25 O26 65.506(3) . . . . ?
C23 O24 C25 C127 -54.2 . . . . ?
O24 C23 C129 O130 -52.151(2) . . . . ?
O24 C25 O26 C27 131.678(1) . . . . ?
O24 C25 C127 C21 61.503(1) . . . . ?
O24 C25 C127 O128 -175.5 . . . . ?
C25 O26 C27 C28 132.075(2) . . . . ?
C25 O26 C27 C122 -113.326(2) . . . . ?
C25 C127 O128 K19 -173.2 . . . . ?
O26 C25 C127 C21 -51.891(1) . . . . ?
O26 C25 C127 O128 71.151(2) . . . . ?
O26 C27 C28 C29 -179.674(0) . . . . ?
O26 C27 C28 O126 -66.536(3) . . . . ?
O26 C27 C122 O121 178.010(2) . . . . ?
O26 C27 C122 C123 59.054(3) . . . . ?
C27 C28 C29 C30 -58.982(2) . . . . ?
C27 C28 C29 O125 -179.600(1) . . . . ?
C27 C122 C123 K66 90.018(1) . . . 7_654 ?
C27 C122 C123 O124 54.696(1) . . . . ?
C28 C27 C122 O121 -67.603(2) . . . . ?
C28 C27 C122 C123 173.442(1) . . . . ?
C28 C29 C30 O31 -66.541(2) . . . . ?
C28 C29 C30 O121 55.292(2) . . . . ?
C29 C30 O31 C32 -133.569(1) . . . . ?
C29 C30 O121 K66 87.3 . . . 7_654 ?
C29 C30 O121 C122 -59.148(2) . . . . ?
C30 O31 C32 C33 113.7 . . . . ?
C30 O31 C32 C39 -125.983(1) . . . . ?
C30 O121 C122 C27 65.367(1) . . . . ?
C30 O121 C122 C123 -167.177(1) . . . . ?
O31 C30 O121 K66 -152.865(1) . . . 7_654 ?
O31 C30 O121 C122 60.688(3) . . . . ?
O31 C32 C33 O34 -71.617(2) . . . . ?
O31 C32 C33 C35 173.4 . . . . ?
O31 C32 C39 O38 178.584(1) . . . . ?
O31 C32 C39 C40 65.754(2) . . . . ?
C32 C33 O34 K19 -141.020(1) . . . 2_675 ?
C32 C33 C35 K19 136.617(1) . . . 2_675 ?
C32 C33 C35 O36 -179.4 . . . . ?
C32 C33 C35 C37 -44.375(2) . . . . ?
C32 C39 C40 O41 65.012(2) . . . . ?
C33 C32 C39 O38 -64.614(2) . . . . ?
C33 C32 C39 C40 -177.4 . . . . ?
C33 C35 O36 K19 -64.143(1) . . . 2_675 ?
C33 C35 C37 O38 46.659(1) . . . . ?
C33 C35 C37 O42 -74.362(1) . . . . ?
O34 C33 C35 K19 18.9 . . . 2_675 ?
O34 C33 C35 O36 62.832(2) . . . . ?
O34 C33 C35 C37 -162.1 . . . . ?
C35 C33 O34 K19 -25.523(1) . . . 2_675 ?
C35 C37 O38 C39 -47.931(1) . . . . ?
C35 C37 O42 C43 -116.553(2) . . . . ?
O36 C35 C37 O38 -178.6 . . . . ?
O36 C35 C37 O42 60.354(1) . . . . ?
C37 C35 O36 K19 163.253(1) . . . 2_675 ?
C37 O38 C39 C32 53.965(1) . . . . ?
C37 O38 C39 C40 169.6 . . . . ?
C37 O42 C43 C44 130.744(1) . . . . ?
C37 O42 C43 C116 -50.429(0) . . . . ?
O38 C37 O42 C43 112.1 . . . . ?
O38 C39 C40 O41 -56.761(1) . . . . ?
C39 C32 C33 O34 169.716(1) . . . . ?
C39 C32 C33 C35 54.773(2) . . . . ?
O42 C37 O38 C39 67.014(1) . . . . ?
O42 C43 C44 C45 -173.7 . . . . ?
O42 C43 C44 O120 -31.197(1) . . . . ?
O42 C43 C116 O115 -127.502(2) . . . . ?
O42 C43 C116 C117 -17.436(1) . . . . ?
C43 C44 C45 C46 -62.418(2) . . . . ?
C43 C44 C45 O119 -164.416(0) . . . . ?
C43 C116 C117 O118 -151.323(1) . . . . ?
C44 C43 C116 O115 51.441(2) . . . . ?
C44 C43 C116 C117 161.5 . . . . ?
C44 C45 C46 O47 -51.795(1) . . . . ?
C44 C45 C46 O115 61.121(1) . . . . ?
C45 C46 O47 C48 -138.7 . . . . ?
C45 C46 O115 C116 -2.1 . . . . ?
C46 O47 C48 C49 123.393(1) . . . . ?
C46 O47 C48 C111 -117.831(1) . . . . ?
C46 O115 C116 C43 -55.469(0) . . . . ?
C46 O115 C116 C117 -169.981(1) . . . . ?
O47 C46 O115 C116 115.708(1) . . . . ?
O47 C48 C49 O50 -62.212(2) . . . . ?
O47 C48 C49 C51 176.724(1) . . . . ?
O47 C48 C111 O110 -173.271(2) . . . . ?
O47 C48 C111 C112 70.531(3) . . . . ?
C48 C49 O50 K66 -149.817(1) . . . 2_675 ?
C48 C49 C51 C52 -61.646(0) . . . . ?
C48 C49 C51 O114 -175.985(1) . . . . ?
C48 C111 C112 O113 50.604(2) . . . . ?
C49 C48 C111 O110 -56.374(1) . . . . ?
C49 C48 C111 C112 -172.573(1) . . . . ?
C49 C51 C52 O53 -56.923(1) . . . . ?
C49 C51 C52 O110 63.545(3) . . . . ?
C49 C51 O114 K66 -67.189(1) . . . 2_675 ?
O50 C49 C51 C52 176.7 . . . . ?
O50 C49 C51 O114 62.4 . . . . ?
C51 C49 O50 K66 -30.164(2) . . . 2_675 ?
C51 C52 O53 C54 -101.218(1) . . . . ?
C51 C52 O110 C111 -64.645(0) . . . . ?
C52 C51 O114 K66 -179.963(1) . . . 2_675 ?
C52 O53 C54 C55 130.4 . . . . ?
C52 O53 C54 C59 -111.515(0) . . . . ?
C52 O110 C111 C48 59.467(1) . . . . ?
C52 O110 C111 C112 -178.246(1) . . . . ?
O53 C52 O110 C111 56.853(1) . . . . ?
O53 C54 C55 C56 -179.837(1) . . . . ?
O53 C54 C55 O109 -54.833(1) . . . . ?
O53 C54 C59 O58 173.476(1) . . . . ?
O53 C54 C59 C60 57.410(1) . . . . ?
C54 C55 C56 C57 -54.811(2) . . . . ?
C54 C55 C56 O108 -177.075(2) . . . . ?
C54 C59 C60 O61 56.214(1) . . . . ?
C55 C54 C59 O58 -65.603(2) . . . . ?
C55 C54 C59 C60 178.3 . . . . ?
C55 C56 C57 O58 51.739(2) . . . . ?
C55 C56 C57 O62 -69.027(4) . . . . ?
C56 C57 O58 K19 85.330(1) . . . 7_655 ?
C56 C57 O58 C59 -56.294(2) . . . . ?
C56 C57 O62 C63 -131.098(1) . . . . ?
C57 O58 C59 C54 62.475(1) . . . . ?
C57 O58 C59 C60 177.3 . . . . ?
C57 O62 C63 C64 115.189(3) . . . . ?
C57 O62 C63 C93 -131.560(4) . . . . ?
O58 C57 O62 C63 105.516(1) . . . . ?
O58 C59 C60 O61 -59.395(2) . . . . ?
C59 C54 C55 C56 62.319(2) . . . . ?
C59 C54 C55 O109 -172.7 . . . . ?
C59 C60 O61 K19 49.9 . . . 7_655 ?
O62 C57 O58 K19 -153.571(2) . . . 7_655 ?
O62 C57 O58 C59 64.804(3) . . . . ?
O62 C63 C64 O65 -68.985(3) . . . . ?
O62 C63 C64 C90 174.012(1) . . . . ?
O62 C63 C93 O92 -177.530(1) . . . . ?
O62 C63 C93 C94 73.166(3) . . . . ?
C63 C64 O65 K66 -140.926(1) . . . . ?
C63 C64 C90 O89 -176.743(1) . . . . ?
C63 C64 C90 C91 -61.598(2) . . . . ?
C63 C93 C94 O95 53.898(4) . . . . ?
C64 C63 C93 O92 -62.303(2) . . . . ?
C64 C63 C93 C94 -171.6 . . . . ?
C64 C90 C91 O92 56.488(1) . . . . ?
C64 C90 C91 O96 -51.473(0) . . . . ?
O65 C64 C90 O89 69.120(2) . . . . ?
O65 C64 C90 C91 -175.736(0) . . . . ?
K66 O89 C90 C64 -73.807(1) . . . . ?
K66 O89 C90 C91 167.351(1) . . . . ?
K66 O121 C122 C27 -82.318(1) 7_654 . . . ?
K66 O121 C122 C123 45.137(1) 7_654 . . . ?
O67 C68 C69 C70 61.439(1) 3_665 . . . ?
O67 C68 C69 O82 -56.326(1) 3_665 . . 3_665 ?
C68 C69 C70 C71 179.6 . . . . ?
C68 C69 C70 O73 65.2 . . . . ?
C69 C70 C71 O72 179.735(3) . . . . ?
C69 C70 C71 C80 54.859(1) . . . 3_665 ?
C69 C70 O73 C74 -112.943(1) . . . . ?
C70 O73 C74 O75 136.893(2) . . . . ?
C70 O73 C74 C84 -107.215(2) . . . . ?
C71 C70 O73 C74 127.630(1) . . . . ?
O73 C70 C71 O72 -60.869(3) . . . . ?
O73 C70 C71 C80 174.255(1) . . . 3_665 ?
O73 C74 O75 C76 61.590(1) . . . . ?
O73 C74 C84 C83 -49.105(0) . . . . ?
O73 C74 C84 O85 72.688(1) . . . . ?
C74 O75 C76 C77 60.541(1) . . . . ?
C74 O75 C76 C87 176.9 . . . . ?
O75 C74 C84 C83 62.388(2) . . . . ?
O75 C74 C84 O85 -175.819(2) . . . . ?
O75 C76 C77 O78 -175.0 . . . . ?
O75 C76 C77 C83 -62.369(1) . . . . ?
O75 C76 C87 O88 -68.235(0) . . . . ?
C76 C77 O78 C79 -144.681(3) . . . . ?
C76 C77 C83 C84 61.543(1) . . . . ?
C76 C77 C83 O86 168.1 . . . . ?
C77 C76 C87 O88 52.629(1) . . . . ?
C77 O78 C79 C80 -127.201(1) . . . . ?
C77 O78 C79 O82 108.953(2) . . . . ?
C77 C83 C84 C74 -64.728(2) . . . . ?
C77 C83 C84 O85 -179.0 . . . . ?
O78 C77 C83 C84 168.8 . . . . ?
O78 C77 C83 O86 -84.583(1) . . . . ?
O78 C79 C80 C71 -69.883(2) . . . 4_465 ?
O78 C79 C80 O81 69.422(2) . . . . ?
O78 C79 O82 K66 -149.7 . . . . ?
O78 C79 O82 C69 63.917(1) . . . 4_465 ?
C80 C79 O82 K66 91.007(1) . . . . ?
C80 C79 O82 C69 -55.349(2) . . . 4_465 ?
O82 C69 C70 C71 -61.927(0) 3_665 . . . ?
O82 C69 C70 O73 -176.3 3_665 . . . ?
O82 C79 C80 C71 48.432(1) . . . 4_465 ?
O82 C79 C80 O81 -172.3 . . . . ?
C83 C77 O78 C79 104.794(1) . . . . ?
C84 C74 O75 C76 -57.647(0) . . . . ?
O86 C83 C84 C74 179.2 . . . . ?
O86 C83 C84 O85 64.997(2) . . . . ?
C87 C76 C77 O78 69.483(1) . . . . ?
C87 C76 C77 C83 -177.883(1) . . . . ?
O89 C90 C91 O92 169.4 . . . . ?
O89 C90 C91 O96 61.444(1) . . . . ?
C90 C64 O65 K66 -25.574(1) . . . . ?
C90 C91 O92 C93 -62.853(1) . . . . ?
C90 C91 O96 C97 -118.160(1) . . . . ?
C91 O92 C93 C63 68.417(3) . . . . ?
C91 O92 C93 C94 -176.899(2) . . . . ?
C91 O96 C97 C98 133.2 . . . . ?
C91 O96 C97 C105 -97.082(1) . . . . ?
O92 C91 O96 C97 134.385(2) . . . . ?
O92 C93 C94 O95 -57.233(2) . . . . ?
C93 C63 C64 O65 179.003(1) . . . . ?
C93 C63 C64 C90 61.999(2) . . . . ?
O96 C91 O92 C93 48.387(1) . . . . ?
O96 C97 C98 O99 -101.079(2) . . . . ?
O96 C97 C98 C100 169.942(1) . . . . ?
O96 C97 C105 O104 -169.887(1) . . . . ?
O96 C97 C105 C106 98.848(1) . . . . ?
C97 C98 C100 O101 108.834(1) . . . . ?
C97 C98 C100 C102 -37.206(0) . . . . ?
C97 C105 C106 O107 -83.699(3) . . . . ?
C98 C97 C105 O104 -50.899(1) . . . . ?
C98 C97 C105 C106 -142.165(1) . . . . ?
C98 C100 C102 O104 45.746(1) . . . . ?
C98 C100 C102 O131 -74.503(2) . . . . ?
O99 C98 C100 O101 23.241(1) . . . . ?
O99 C98 C100 C102 -122.798(1) . . . . ?
C100 C102 O104 C105 -65.464(2) . . . . ?
C100 C102 O131 C22 -130.1 . . . . ?
O101 C100 C102 O104 -106.462(2) . . . . ?
O101 C100 C102 O131 133.289(1) . . . . ?
C102 O104 C105 C97 61.175(1) . . . . ?
C102 O104 C105 C106 177.295(1) . . . . ?
O104 C102 O131 C22 105.486(1) . . . . ?
O104 C105 C106 O107 177.046(1) . . . . ?
C105 C97 C98 O99 134.113(1) . . . . ?
C105 C97 C98 C100 45.135(2) . . . . ?
O108 C56 C57 O58 179.225(3) . . . . ?
O108 C56 C57 O62 58.458(2) . . . . ?
O109 C55 C56 C57 -174.708(1) . . . . ?
O109 C55 C56 O108 63.028(4) . . . . ?
O110 C52 O53 C54 138.616(2) . . . . ?
O110 C111 C112 O113 -67.620(3) . . . . ?
C111 C48 C49 O50 -179.269(1) . . . . ?
C111 C48 C49 C51 59.666(2) . . . . ?
O114 C51 C52 O53 55.289(3) . . . . ?
O114 C51 C52 O110 175.757(1) . . . . ?
O115 C46 O47 C48 104.911(1) . . . . ?
O115 C116 C117 O118 -32.625(1) . . . . ?
C116 C43 C44 C45 7.274(1) . . . . ?
C116 C43 C44 O120 149.766(1) . . . . ?
O119 C45 C46 O47 58.747(1) . . . . ?
O119 C45 C46 O115 171.7 . . . . ?
O120 C44 C45 C46 168.1 . . . . ?
O120 C44 C45 O119 66.138(1) . . . . ?
O121 C30 O31 C32 106.0 . . . . ?
O121 C122 C123 K66 -28.984(1) . . . 7_654 ?
O121 C122 C123 O124 -64.306(2) . . . . ?
C122 C27 C28 C29 65.040(2) . . . . ?
C122 C27 C28 O126 178.178(1) . . . . ?
C122 C123 O124 K66 54.8 . . . 7_654 ?
O125 C29 C30 O31 48.8 . . . . ?
O125 C29 C30 O121 170.6 . . . . ?
O126 C28 C29 C30 -173.677(1) . . . . ?
O126 C28 C29 O125 65.704(1) . . . . ?
C127 C21 C22 C23 68.662(1) . . . . ?
C127 C21 C22 O131 173.408(1) . . . . ?
C127 C25 O26 C27 -110.125(1) . . . . ?
C129 C23 O24 C25 174.245(1) . . . . ?
O131 C22 C23 O24 -163.439(2) . . . . ?
O131 C22 C23 C129 78.027(2) . . . . ?
O131 C102 O104 C105 58.104(2) . . . . ?
C132 C15 C16 C17 -150.147(1) . . . . ?
C134 C7 O8 C9 174.416(1) . . . . ?

loop_
_twin_individual_id
_twin_individual_mass_fraction_refined
1 0.500(3)
2 0.500(3)

loop_
_smtbx_masks_void_nr
_smtbx_masks_void_average_x
_smtbx_masks_void_average_y
_smtbx_masks_void_average_z
_smtbx_masks_void_volume
_smtbx_masks_void_count_electrons
_smtbx_masks_void_content
1 -0.447 -0.112 -0.841 14763.9 2568.6 '64 C3H7NO'
